data_7205126
loop_
_publ_author_name
'Wei, Lian-Qiang'
'Li, Bing-Wen'
'Hu, Sheng'
'Zeng, Ming-Hua'

_publ_section_title
;
 Controlled assemblies of hepta- and trideca-CoII clusters by a
 rational derivation of salicylalde schiff bases: microwave-assisted
 synthesis, crystal structures, ESI-MS solution analysis and magnetic
 properties
;
_journal_issue 2
_journal_name_full CrystEngComm
_journal_page_first 510
_journal_paper_doi 10.1039/c0ce00085j
_journal_volume 13
_journal_year 2011
_chemical_formula_sum 'C126 H131 Cl4 Co13 N14 O58.5'
_chemical_formula_weight 3685.34
_chemical_name_systematic
;
?
;
_space_group_IT_number 2
_symmetry_cell_setting triclinic
_symmetry_space_group_name_Hall '-P 1'
_symmetry_space_group_name_H-M 'P -1'
_atom_sites_solution_hydrogens geom
_atom_sites_solution_primary direct
_atom_sites_solution_secondary difmap
_audit_creation_method SHELXL-97
_cell_angle_alpha 97.718(4)
_cell_angle_beta 100.731(4)
_cell_angle_gamma 99.178(4)
_cell_formula_units_Z 2
_cell_length_a 12.915(3)
_cell_length_b 17.707(4)
_cell_length_c 33.205(7)
_cell_measurement_temperature 293(2)
_cell_volume 7259(3)
_computing_cell_refinement 'SAINT+ Ver. 6.22, Bruker AXS Inc., 2001.'
_computing_data_collection 'SMART Bruker AXS Inc., 1998.'
_computing_data_reduction 'SAINT+ Ver. 6.22, Bruker AXS Inc., 2001.'
_computing_molecular_graphics 'SHELXTL Ver. 6.12, (Sheldrick, 2000)'
_computing_publication_material 'SHELXTL Ver. 6.12, (Sheldrick, 2000)'
_computing_structure_refinement 'SHELXTL Ver. 6.12, (Sheldrick, 2000)'
_computing_structure_solution 'SHELXTL Ver. 6.12, (Sheldrick, 2000)'
_diffrn_ambient_temperature 293(2)
_diffrn_measured_fraction_theta_full 0.992
_diffrn_measured_fraction_theta_max 0.992
_diffrn_measurement_device_type 'Bruker Apex CCd'
_diffrn_measurement_method '\w scan'
_diffrn_radiation_monochromator graphite
_diffrn_radiation_source 'fine-focus sealed tube'
_diffrn_radiation_type MoK\a
_diffrn_radiation_wavelength 0.71073
_diffrn_reflns_av_R_equivalents 0.0852
_diffrn_reflns_av_sigmaI/netI 0.1986
_diffrn_reflns_limit_h_max 14
_diffrn_reflns_limit_h_min -14
_diffrn_reflns_limit_k_max 20
_diffrn_reflns_limit_k_min -20
_diffrn_reflns_limit_l_max 29
_diffrn_reflns_limit_l_min -37
_diffrn_reflns_number 38612
_diffrn_reflns_theta_full 24.00
_diffrn_reflns_theta_max 24.00
_diffrn_reflns_theta_min 0.63
_exptl_absorpt_coefficient_mu 1.613
_exptl_absorpt_correction_T_max 0.6699
_exptl_absorpt_correction_T_min 0.5576
_exptl_absorpt_correction_type multi-scan
_exptl_absorpt_process_details SADABS
_exptl_crystal_colour red
_exptl_crystal_density_diffrn 1.686
_exptl_crystal_density_method 'not measured'
_exptl_crystal_description block
_exptl_crystal_F_000 3744
_exptl_crystal_size_max 0.41
_exptl_crystal_size_mid 0.36
_exptl_crystal_size_min 0.27
_refine_diff_density_max 1.215
_refine_diff_density_min -0.880
_refine_diff_density_rms 0.179
_refine_ls_extinction_method none
_refine_ls_goodness_of_fit_ref 1.021
_refine_ls_hydrogen_treatment constr
_refine_ls_matrix_type full
_refine_ls_number_parameters 1953
_refine_ls_number_reflns 22600
_refine_ls_number_restraints 98
_refine_ls_restrained_S_all 1.022
_refine_ls_R_factor_all 0.2192
_refine_ls_R_factor_gt 0.0973
_refine_ls_shift/su_max 6.451
_refine_ls_shift/su_mean 0.005
_refine_ls_structure_factor_coef Fsqd
_refine_ls_weighting_details 'calc w=1/[\s^2^(Fo^2^)+(0.0900P)^2^+0.0000P] where P=(Fo^2^+2Fc^2^)/3'
_refine_ls_weighting_scheme calc
_refine_ls_wR_factor_gt 0.1951
_refine_ls_wR_factor_ref 0.2569
_reflns_number_gt 9225
_reflns_number_total 22600
_reflns_threshold_expression >2sigma(I)
_cod_data_source_file C0CE00085J.TXT
_cod_data_source_block l1
_cod_original_sg_symbol_H-M P-1
_cod_original_formula_sum 'C126 H131 Cl4 Co13 N14 O58.50'
_cod_database_code 7205126

loop_
_symmetry_equiv_pos_as_xyz
'x, y, z'
'-x, -y, -z'

loop_
_atom_site_label
_atom_site_type_symbol
_atom_site_fract_x
_atom_site_fract_y
_atom_site_fract_z
_atom_site_U_iso_or_equiv
_atom_site_adp_type
_atom_site_occupancy
_atom_site_symmetry_multiplicity
_atom_site_calc_flag
_atom_site_refinement_flags
_atom_site_disorder_assembly
_atom_site_disorder_group
Co1 Co 0.27057(13) -0.16166(9) -0.21533(5) 0.0416(5) Uani 1 1 d . . .
Co2 Co 0.30034(13) -0.33244(9) -0.18108(5) 0.0419(5) Uani 1 1 d . . .
Co3 Co 0.18599(13) -0.35667(10) -0.29634(5) 0.0467(5) Uani 1 1 d . . .
Co4 Co 0.17014(15) -0.15321(10) -0.31664(5) 0.0519(5) Uani 1 1 d . . .
Co5 Co 0.33620(14) -0.01144(9) -0.15218(5) 0.0477(5) Uani 1 1 d . . .
Co6 Co 0.24452(15) 0.01600(10) -0.24847(6) 0.0561(5) Uani 1 1 d . . .
Co7 Co 0.36905(13) -0.16712(9) -0.10969(5) 0.0463(5) Uani 1 1 d . . .
Co8 Co 0.11764(19) 0.01421(13) -0.35005(6) 0.0804(7) Uani 1 1 d . . .
Co9 Co 0.07711(17) -0.15939(13) -0.40968(6) 0.0721(7) Uani 1 1 d . . .
Co10 Co 0.41465(15) -0.34302(10) -0.08117(6) 0.0574(6) Uani 1 1 d . . .
Co11 Co 0.32294(15) -0.49361(10) -0.15925(6) 0.0576(6) Uani 1 1 d . . .
Co12 Co 0.13143(16) -0.32734(11) -0.38770(6) 0.0641(6) Uani 1 1 d . . .
Co13 Co 0.18945(14) -0.50347(10) -0.25481(6) 0.0555(5) Uani 1 1 d . . .
O1 O 0.0820(7) -0.4557(4) -0.2983(3) 0.051(2) Uani 1 1 d . . .
O2 O 0.2059(6) -0.2731(4) -0.2140(2) 0.040(2) Uani 1 1 d . . .
O3 O -0.0729(8) -0.5682(5) -0.3444(3) 0.087(4) Uani 1 1 d . . .
O4 O 0.3578(7) -0.0478(4) -0.2145(2) 0.047(2) Uani 1 1 d . . .
O5 O 0.4119(6) -0.2299(4) -0.1589(2) 0.040(2) Uani 1 1 d . . .
O6 O 0.4167(8) 0.0796(5) -0.2415(3) 0.069(3) Uani 1 1 d . . .
O7 O 0.2486(7) -0.1263(4) -0.1547(2) 0.047(2) Uani 1 1 d . . .
O8 O 0.1327(7) -0.0859(5) -0.2678(3) 0.054(2) Uani 1 1 d . . .
O9 O 0.2425(7) -0.1319(5) -0.0769(3) 0.058(2) Uani 1 1 d . . .
O10 O 0.2295(7) -0.3909(5) -0.3498(3) 0.061(3) Uani 1 1 d . . .
O11 O 0.2759(6) -0.1938(4) -0.2763(2) 0.045(2) Uani 1 1 d . . .
O12 O 0.2825(8) -0.5070(6) -0.3979(3) 0.094(4) Uani 1 1 d . . .
O13 O 0.3047(7) -0.5461(4) -0.2182(3) 0.056(2) Uani 1 1 d . . .
O14 O 0.1420(8) -0.5898(6) -0.3430(3) 0.090(4) Uani 1 1 d . . .
H14B H 0.1373 -0.5511 -0.3537 0.135 Uiso 1 1 d R . .
O15 O 0.4643(8) -0.5530(5) -0.1610(4) 0.079(3) Uani 1 1 d . . .
O16 O 0.4217(6) -0.3833(4) -0.1466(2) 0.045(2) Uani 1 1 d . . .
O17 O 0.2894(6) -0.4109(4) -0.2673(2) 0.048(2) Uani 1 1 d . . .
O18 O 0.5810(7) -0.3739(5) -0.0844(3) 0.060(3) Uani 1 1 d . . .
O19 O 0.1915(7) -0.4457(4) -0.1953(3) 0.052(2) Uani 1 1 d . . .
O20 O 0.3048(7) -0.2739(5) -0.0959(3) 0.058(2) Uani 1 1 d . . .
O21 O 0.0518(7) -0.5685(5) -0.2378(3) 0.062(3) Uani 1 1 d . . .
O22 O 0.0446(8) -0.1076(5) -0.3535(3) 0.059(3) Uani 1 1 d . . .
O23 O 0.0756(6) -0.3212(5) -0.3334(3) 0.055(2) Uani 1 1 d . . .
O24 O -0.0639(9) 0.0027(7) -0.3664(3) 0.094(4) Uani 1 1 d . . .
O25 O 0.2072(8) -0.2090(5) -0.3750(3) 0.060(3) Uani 1 1 d . . .
O26 O 0.2574(7) 0.0086(6) -0.3105(3) 0.066(3) Uani 1 1 d . . .
O27 O 0.2486(9) -0.3169(6) -0.4273(3) 0.088(3) Uani 1 1 d . . .
O28 O 0.4352(7) -0.0567(4) -0.1110(2) 0.050(2) Uani 1 1 d . . .
O29 O 0.5126(7) -0.2422(5) -0.0510(3) 0.065(3) Uani 1 1 d . . .
O30 O 0.4872(8) 0.0737(5) -0.1361(3) 0.065(3) Uani 1 1 d . . .
O31 O 0.2409(7) 0.0454(5) -0.1880(2) 0.052(2) Uani 1 1 d . . .
O32 O 0.0941(9) 0.0912(6) -0.3047(3) 0.094(4) Uani 1 1 d . . .
O33 O 0.2517(8) 0.0432(5) -0.1097(3) 0.068(3) Uani 1 1 d . . .
O34 O 0.1337(9) -0.0445(6) -0.4056(3) 0.081(3) Uani 1 1 d . . .
O35 O 0.1865(17) 0.1850(9) -0.3482(5) 0.197(9) Uani 1 1 d . . .
H35C H 0.1594 0.1796 -0.3281 0.295 Uiso 1 1 d R . .
O36 O 0.1550(10) -0.1551(9) -0.4622(4) 0.100(4) Uani 1 1 d . . .
O37 O 0.0247(8) -0.2729(6) -0.4196(3) 0.072(3) Uani 1 1 d . . .
O38 O 0.0570(8) -0.5016(6) -0.4061(3) 0.095(4) Uani 1 1 d . . .
H38A H 0.1223 -0.4948 -0.4037 0.143 Uiso 1 1 d R . .
O39 O -0.0977(9) -0.1761(7) -0.4429(3) 0.088(3) Uani 1 1 d . . .
O40 O 0.3274(7) -0.4548(5) -0.1000(3) 0.069(3) Uani 1 1 d . . .
O41 O 0.4140(10) -0.2872(7) 0.0061(3) 0.105(4) Uani 1 1 d . . .
H41B H 0.4551 -0.2569 -0.0030 0.158 Uiso 1 1 d R . .
O42 O 0.2138(9) -0.5838(6) -0.1427(4) 0.087(4) Uani 1 1 d . . .
N1 N 0.1321(8) -0.3194(5) -0.2481(3) 0.043(3) Uani 1 1 d . . .
N2 N 0.4159(9) -0.1809(5) -0.1875(3) 0.044(3) Uani 1 1 d . . .
N3 N 0.1370(9) -0.1200(5) -0.2326(3) 0.048(3) Uani 1 1 d . . .
N4 N 0.2917(9) -0.2653(6) -0.2918(3) 0.052(3) Uani 1 1 d . . .
N5 N 0.2152(10) -0.5696(6) -0.3052(4) 0.065(3) Uani 1 1 d . . .
N6 N 0.3618(9) -0.3758(5) -0.2305(3) 0.048(3) Uani 1 1 d . . .
N7 N 0.2343(9) -0.3212(6) -0.1308(3) 0.048(3) Uani 1 1 d . . .
N8 N 0.0499(9) -0.2486(6) -0.3256(3) 0.051(3) Uani 1 1 d . . .
N9 N 0.2780(9) -0.0628(6) -0.3262(3) 0.052(3) Uani 1 1 d . . .
N10 N 0.5071(9) -0.1779(6) -0.0703(3) 0.056(3) Uani 1 1 d . . .
N11 N 0.1279(12) 0.0799(7) -0.2645(5) 0.074(4) Uani 1 1 d . . .
N12 N 0.1881(18) 0.1134(11) -0.3711(6) 0.126(7) Uani 1 1 d . . .
N13 N 0.0232(13) -0.4323(7) -0.4094(4) 0.082(4) Uani 1 1 d . . .
N14 N 0.3712(12) -0.3515(8) -0.0245(4) 0.075(4) Uani 1 1 d . . .
C1 C -0.0186(10) -0.4518(8) -0.2969(4) 0.055(4) Uani 1 1 d . . .
C2 C -0.0461(10) -0.3926(7) -0.2704(4) 0.051(4) Uani 1 1 d . . .
C3 C -0.1549(10) -0.3928(9) -0.2688(4) 0.068(4) Uani 1 1 d . . .
H3A H -0.1720 -0.3532 -0.2513 0.081 Uiso 1 1 d R . .
C4 C -0.2350(12) -0.4500(10) -0.2917(5) 0.086(5) Uani 1 1 d . . .
H4A H -0.3060 -0.4489 -0.2902 0.104 Uiso 1 1 d R . .
C5 C -0.2078(13) -0.5095(9) -0.3180(5) 0.080(5) Uani 1 1 d . . .
H5A H -0.2630 -0.5488 -0.3335 0.096 Uiso 1 1 d R . .
C6 C -0.1038(12) -0.5105(9) -0.3216(5) 0.071(5) Uani 1 1 d . . .
C7 C 0.0367(10) -0.3350(7) -0.2433(4) 0.048(3) Uani 1 1 d . . .
H7A H 0.0186 -0.3061 -0.2211 0.058 Uiso 1 1 d R . .
C8 C -0.1560(15) -0.6266(10) -0.3707(6) 0.118(7) Uani 1 1 d . . .
H8A H -0.1966 -0.6548 -0.3538 0.142 Uiso 1 1 d R . .
H8B H -0.2049 -0.6041 -0.3893 0.142 Uiso 1 1 d R . .
C9 C -0.1072(18) -0.6778(13) -0.3931(8) 0.202(14) Uani 1 1 d U . .
H9A H -0.1423 -0.6865 -0.4219 0.303 Uiso 1 1 d R . .
H9B H -0.1124 -0.7264 -0.3830 0.303 Uiso 1 1 d R . .
H9C H -0.0329 -0.6551 -0.3900 0.303 Uiso 1 1 d R . .
C10 C 0.4572(12) -0.0376(7) -0.2227(4) 0.050(4) Uani 1 1 d . . .
C11 C 0.5329(11) -0.0878(8) -0.2149(4) 0.057(4) Uani 1 1 d . . .
C12 C 0.6331(11) -0.0676(9) -0.2236(5) 0.076(5) Uani 1 1 d . . .
H12A H 0.6853 -0.0968 -0.2162 0.091 Uiso 1 1 d R . .
C13 C 0.6605(13) -0.0036(9) -0.2408(6) 0.088(6) Uani 1 1 d . . .
H13A H 0.7268 0.0056 -0.2482 0.106 Uiso 1 1 d R . .
C14 C 0.5913(15) 0.0471(10) -0.2478(6) 0.093(6) Uani 1 1 d . . .
H14A H 0.6125 0.0910 -0.2590 0.112 Uiso 1 1 d R . .
C15 C 0.4903(13) 0.0316(8) -0.2397(4) 0.062(4) Uani 1 1 d . . .
C16 C 0.5093(11) -0.1503(8) -0.1923(4) 0.056(4) Uani 1 1 d . . .
H16A H 0.5675 -0.1704 -0.1802 0.067 Uiso 1 1 d R . .
C17 C 0.4462(14) 0.1528(9) -0.2574(5) 0.096(6) Uani 1 1 d . . .
H17A H 0.5190 0.1785 -0.2441 0.115 Uiso 1 1 d R . .
H17B H 0.4423 0.1408 -0.2870 0.115 Uiso 1 1 d R . .
C18 C 0.3715(15) 0.2038(9) -0.2494(6) 0.114(7) Uani 1 1 d . . .
H18A H 0.3932 0.2525 -0.2580 0.172 Uiso 1 1 d R . .
H18B H 0.3718 0.2125 -0.2202 0.172 Uiso 1 1 d R . .
H18C H 0.3005 0.1802 -0.2648 0.172 Uiso 1 1 d R . .
C19 C 0.1501(10) -0.1357(7) -0.1452(4) 0.044(3) Uani 1 1 d . . .
C20 C 0.0547(11) -0.1379(7) -0.1738(4) 0.053(4) Uani 1 1 d . . .
C21 C -0.0428(13) -0.1497(9) -0.1620(5) 0.081(5) Uani 1 1 d . . .
H21A H -0.1050 -0.1494 -0.1812 0.098 Uiso 1 1 d R . .
C22 C -0.0478(14) -0.1587(10) -0.1223(6) 0.092(6) Uani 1 1 d . . .
H22A H -0.1148 -0.1707 -0.1157 0.111 Uiso 1 1 d R . .
C23 C 0.0457(14) -0.1552(9) -0.0935(5) 0.075(5) Uani 1 1 d . . .
H23A H 0.0416 -0.1599 -0.0663 0.090 Uiso 1 1 d R . .
C24 C 0.1417(12) -0.1428(8) -0.1037(5) 0.061(4) Uani 1 1 d . . .
C25 C 0.0575(11) -0.1173(7) -0.2150(4) 0.049(4) Uani 1 1 d . . .
H25A H -0.0033 -0.1034 -0.2297 0.059 Uiso 1 1 d R . .
C26 C 0.2446(14) -0.1365(10) -0.0341(5) 0.087(5) Uani 1 1 d . . .
H26A H 0.2245 -0.1901 -0.0306 0.105 Uiso 1 1 d R . .
H26B H 0.1935 -0.1078 -0.0244 0.105 Uiso 1 1 d R . .
C27 C 0.3534(13) -0.1036(10) -0.0084(5) 0.094(6) Uani 1 1 d . . .
H27A H 0.3548 -0.1093 0.0200 0.142 Uiso 1 1 d R . .
H27B H 0.3714 -0.0496 -0.0101 0.142 Uiso 1 1 d R . .
H27C H 0.4046 -0.1307 -0.0186 0.142 Uiso 1 1 d R . .
C28 C 0.3350(11) -0.3902(8) -0.3503(4) 0.054(4) Uani 1 1 d . . .
C29 C 0.4137(11) -0.3300(8) -0.3271(4) 0.055(4) Uani 1 1 d . . .
C30 C 0.5195(11) -0.3286(9) -0.3297(4) 0.067(4) Uani 1 1 d . . .
H30A H 0.5707 -0.2856 -0.3156 0.080 Uiso 1 1 d R . .
C31 C 0.5477(14) -0.3859(11) -0.3522(5) 0.090(6) Uani 1 1 d . . .
H31A H 0.6201 -0.3836 -0.3523 0.108 Uiso 1 1 d R . .
C32 C 0.4683(17) -0.4479(11) -0.3757(5) 0.104(6) Uani 1 1 d . . .
H32A H 0.4874 -0.4939 -0.3658 0.125 Uiso 1 1 d R . .
H32B H 0.4749 -0.4526 -0.4046 0.125 Uiso 1 1 d R . .
C33 C 0.3617(13) -0.4502(10) -0.3737(5) 0.076(5) Uani 1 1 d . . .
C34 C 0.3857(11) -0.2635(8) -0.3030(4) 0.057(4) Uani 1 1 d . . .
H34A H 0.4372 -0.2182 -0.2943 0.068 Uiso 1 1 d R . .
C35 C 0.3131(16) -0.5688(10) -0.4217(6) 0.120(8) Uani 1 1 d . . .
H35A H 0.3594 -0.5946 -0.4040 0.144 Uiso 1 1 d R . .
H35B H 0.3517 -0.5489 -0.4417 0.144 Uiso 1 1 d R . .
C36 C 0.2133(19) -0.6238(12) -0.4435(6) 0.162(10) Uani 1 1 d . . .
H36A H 0.2313 -0.6663 -0.4602 0.243 Uiso 1 1 d R . .
H36B H 0.1681 -0.5977 -0.4609 0.243 Uiso 1 1 d R . .
H36C H 0.1759 -0.6432 -0.4234 0.243 Uiso 1 1 d R . .
C37 C 0.3885(12) -0.5677(7) -0.2325(5) 0.056(4) Uani 1 1 d . . .
C38 C 0.3945(13) -0.5870(8) -0.2742(5) 0.065(4) Uani 1 1 d . . .
C39 C 0.4902(15) -0.6026(10) -0.2827(6) 0.099(6) Uani 1 1 d . . .
H39A H 0.4959 -0.6143 -0.3102 0.119 Uiso 1 1 d R . .
C40 C 0.5779(14) -0.6020(11) -0.2530(7) 0.105(7) Uani 1 1 d . . .
H40A H 0.6420 -0.6095 -0.2604 0.126 Uiso 1 1 d R . .
C41 C 0.5718(13) -0.5868(9) -0.2115(7) 0.089(6) Uani 1 1 d . . .
H41A H 0.6296 -0.5907 -0.1911 0.107 Uiso 1 1 d R . .
C42 C 0.4814(13) -0.5687(8) -0.2014(5) 0.064(4) Uani 1 1 d . . .
C43 C 0.3011(13) -0.5943(8) -0.3076(5) 0.068(4) Uani 1 1 d . . .
H43A H 0.3047 -0.6196 -0.3336 0.082 Uiso 1 1 d R . .
C44 C 0.5478(14) -0.5684(11) -0.1281(6) 0.100(6) Uani 1 1 d . . .
H44A H 0.6125 -0.5293 -0.1236 0.121 Uiso 1 1 d R . .
H44B H 0.5651 -0.6184 -0.1372 0.121 Uiso 1 1 d R . .
C45 C 0.5099(15) -0.5703(10) -0.0904(6) 0.113(7) Uani 1 1 d . . .
H45A H 0.5664 -0.5788 -0.0692 0.169 Uiso 1 1 d R . .
H45B H 0.4487 -0.6113 -0.0944 0.169 Uiso 1 1 d R . .
H45C H 0.4902 -0.5215 -0.0820 0.169 Uiso 1 1 d R . .
C46 C 0.5217(10) -0.3684(7) -0.1543(5) 0.047(4) Uani 1 1 d . . .
C47 C 0.5431(10) -0.3619(7) -0.1932(5) 0.049(4) Uani 1 1 d . . .
C48 C 0.6495(11) -0.3447(8) -0.1989(5) 0.067(4) Uani 1 1 d . . .
H48A H 0.6635 -0.3426 -0.2252 0.081 Uiso 1 1 d R . .
C49 C 0.7319(12) -0.3308(9) -0.1650(6) 0.081(5) Uani 1 1 d . . .
H49A H 0.8014 -0.3134 -0.1681 0.097 Uiso 1 1 d R . .
C50 C 0.7126(11) -0.3407(8) -0.1258(5) 0.071(4) Uani 1 1 d . . .
H50A H 0.7706 -0.3354 -0.1036 0.085 Uiso 1 1 d R . .
C51 C 0.6124(11) -0.3592(8) -0.1196(5) 0.054(4) Uani 1 1 d . . .
C52 C 0.4588(11) -0.3826(7) -0.2316(4) 0.048(3) Uani 1 1 d . . .
H52A H 0.4765 -0.4001 -0.2567 0.058 Uiso 1 1 d R . .
C53 C 0.6692(12) -0.3641(9) -0.0470(5) 0.082(5) Uani 1 1 d . . .
H53A H 0.7194 -0.3975 -0.0524 0.099 Uiso 1 1 d R . .
H53B H 0.7075 -0.3107 -0.0406 0.099 Uiso 1 1 d R . .
C54 C 0.6230(13) -0.3833(10) -0.0109(5) 0.095(6) Uani 1 1 d . . .
H54A H 0.6787 -0.3878 0.0118 0.142 Uiso 1 1 d R . .
H54B H 0.5734 -0.4319 -0.0196 0.142 Uiso 1 1 d R . .
H54C H 0.5858 -0.3435 -0.0020 0.142 Uiso 1 1 d R . .
C55 C 0.0952(12) -0.4576(7) -0.1855(5) 0.056(4) Uani 1 1 d . . .
C56 C 0.0659(10) -0.4105(7) -0.1534(5) 0.056(4) Uani 1 1 d . . .
C57 C -0.0385(12) -0.4257(9) -0.1458(5) 0.080(5) Uani 1 1 d . . .
H57A H -0.0577 -0.3951 -0.1244 0.096 Uiso 1 1 d R . .
C58 C -0.1124(12) -0.4892(10) -0.1711(6) 0.085(5) Uani 1 1 d . . .
H58A H -0.1821 -0.4988 -0.1668 0.102 Uiso 1 1 d R . .
C59 C -0.0860(12) -0.5359(9) -0.2029(5) 0.077(5) Uani 1 1 d . . .
H59A H -0.1365 -0.5778 -0.2187 0.092 Uiso 1 1 d R . .
C60 C 0.0156(12) -0.5225(8) -0.2098(5) 0.061(4) Uani 1 1 d . . .
C61 C 0.1413(11) -0.3499(7) -0.1238(4) 0.053(4) Uani 1 1 d . . .
H61A H 0.1224 -0.3302 -0.0994 0.063 Uiso 1 1 d R . .
C62 C -0.0162(14) -0.6433(9) -0.2553(6) 0.100(6) Uani 1 1 d . . .
H62A H -0.0796 -0.6367 -0.2743 0.120 Uiso 1 1 d R . .
H62B H -0.0393 -0.6669 -0.2329 0.120 Uiso 1 1 d R . .
C63 C 0.0437(15) -0.6968(9) -0.2765(6) 0.121(7) Uani 1 1 d . . .
H63A H 0.0011 -0.7481 -0.2842 0.181 Uiso 1 1 d R . .
H63B H 0.1107 -0.6982 -0.2586 0.181 Uiso 1 1 d R . .
H63C H 0.0571 -0.6773 -0.3010 0.181 Uiso 1 1 d R . .
C64 C -0.0527(13) -0.1171(9) -0.3446(4) 0.060(4) Uani 1 1 d . . .
C65 C -0.1008(11) -0.1827(9) -0.3297(4) 0.059(4) Uani 1 1 d . . .
C66 C -0.2021(13) -0.1894(11) -0.3195(5) 0.087(5) Uani 1 1 d . . .
H66A H -0.2333 -0.2329 -0.3101 0.104 Uiso 1 1 d R . .
C67 C -0.2509(15) -0.1247(13) -0.3228(6) 0.107(6) Uani 1 1 d . . .
H67A H -0.3161 -0.1247 -0.3147 0.128 Uiso 1 1 d R . .
C68 C -0.2092(17) -0.0607(11) -0.3380(6) 0.103(6) Uani 1 1 d . . .
H68A H -0.2465 -0.0203 -0.3411 0.123 Uiso 1 1 d R . .
C69 C -0.1099(15) -0.0565(10) -0.3499(5) 0.079(5) Uani 1 1 d . . .
C70 C -0.0527(12) -0.2516(8) -0.3289(4) 0.059(4) Uani 1 1 d . . .
H70A H -0.0969 -0.2992 -0.3302 0.071 Uiso 1 1 d R . .
C71 C -0.1159(18) 0.0675(13) -0.3693(7) 0.143(9) Uani 1 1 d U . .
H71A H -0.1376 0.0866 -0.3454 0.171 Uiso 1 1 d R . .
C72 C -0.153(4) 0.085(2) -0.4001(12) 0.43(3) Uani 1 1 d U . .
H72A H -0.1930 0.1244 -0.3927 0.648 Uiso 1 1 d R . .
H72B H -0.1955 0.0486 -0.4236 0.648 Uiso 1 1 d R . .
H72C H -0.0881 0.1091 -0.4070 0.648 Uiso 1 1 d R . .
C73 C 0.3071(12) -0.1953(10) -0.3835(5) 0.065(4) Uani 1 1 d . . .
C74 C 0.3837(14) -0.1276(9) -0.3690(5) 0.070(4) Uani 1 1 d . . .
C75 C 0.4782(13) -0.1172(12) -0.3824(6) 0.090(6) Uani 1 1 d . . .
H75A H 0.5247 -0.0695 -0.3740 0.108 Uiso 1 1 d R . .
C76 C 0.5024(17) -0.1764(16) -0.4079(7) 0.121(8) Uani 1 1 d . . .
H76A H 0.5710 -0.1713 -0.4134 0.145 Uiso 1 1 d R . .
C77 C 0.4277(18) -0.2443(12) -0.4242(6) 0.099(6) Uani 1 1 d . . .
H77A H 0.4431 -0.2818 -0.4435 0.118 Uiso 1 1 d R . .
C78 C 0.3316(15) -0.2535(11) -0.4126(5) 0.080(5) Uani 1 1 d . . .
C79 C 0.3575(12) -0.0626(10) -0.3446(5) 0.067(4) Uani 1 1 d . . .
H79A H 0.4035 -0.0153 -0.3420 0.081 Uiso 1 1 d R . .
C80 C 0.2619(18) -0.3734(12) -0.4629(7) 0.143(9) Uani 1 1 d . . .
H80A H 0.2880 -0.3443 -0.4829 0.171 Uiso 1 1 d R . .
H80B H 0.3141 -0.4046 -0.4536 0.171 Uiso 1 1 d R . .
C81 C 0.162(2) -0.4255(13) -0.4822(7) 0.187(12) Uani 1 1 d . . .
H81A H 0.1702 -0.4597 -0.5059 0.280 Uiso 1 1 d R . .
H81B H 0.1100 -0.3944 -0.4910 0.280 Uiso 1 1 d R . .
H81C H 0.1374 -0.4555 -0.4626 0.280 Uiso 1 1 d R . .
C82 C 0.5403(11) -0.0284(8) -0.1053(4) 0.052(4) Uani 1 1 d . . .
C83 C 0.6201(10) -0.0664(8) -0.0859(4) 0.063(4) Uani 1 1 d . . .
C84 C 0.7274(12) -0.0319(10) -0.0832(6) 0.091(6) Uani 1 1 d . . .
H84A H 0.7819 -0.0553 -0.0709 0.109 Uiso 1 1 d R . .
C85 C 0.7540(15) 0.0345(11) -0.0973(7) 0.115(7) Uani 1 1 d . . .
H85A H 0.8261 0.0545 -0.0955 0.138 Uiso 1 1 d R . .
C86 C 0.6763(14) 0.0730(10) -0.1165(6) 0.097(6) Uani 1 1 d . . .
H86A H 0.6958 0.1189 -0.1263 0.117 Uiso 1 1 d R . .
C87 C 0.5713(12) 0.0409(8) -0.1192(4) 0.065(4) Uani 1 1 d . . .
C88 C 0.5990(11) -0.1381(8) -0.0687(4) 0.058(4) Uani 1 1 d . . .
H88A H 0.6583 -0.1556 -0.0553 0.070 Uiso 1 1 d R . .
C89 C 0.5063(13) 0.1508(8) -0.1438(5) 0.084(5) Uani 1 1 d . . .
H89A H 0.4403 0.1605 -0.1598 0.101 Uiso 1 1 d R . .
H89B H 0.5598 0.1559 -0.1607 0.101 Uiso 1 1 d R . .
C90 C 0.5384(18) 0.2094(10) -0.1067(6) 0.146(9) Uani 1 1 d . . .
H90A H 0.5376 0.2597 -0.1144 0.219 Uiso 1 1 d R . .
H90B H 0.6100 0.2066 -0.0933 0.219 Uiso 1 1 d R . .
H90C H 0.4910 0.2009 -0.0879 0.219 Uiso 1 1 d R . .
C91 C 0.1614(10) 0.0703(7) -0.1726(5) 0.045(3) Uani 1 1 d . . .
C92 C 0.0759(12) 0.0963(8) -0.1971(6) 0.073(5) Uani 1 1 d . . .
C93 C -0.0006(14) 0.1201(10) -0.1786(6) 0.089(6) Uani 1 1 d . . .
H93A H -0.0560 0.1369 -0.1951 0.107 Uiso 1 1 d R . .
C94 C 0.0019(14) 0.1200(11) -0.1376(7) 0.106(6) Uani 1 1 d . . .
H94A H -0.0511 0.1380 -0.1257 0.127 Uiso 1 1 d R . .
C95 C 0.0869(15) 0.0929(10) -0.1133(6) 0.096(6) Uani 1 1 d . . .
H95A H 0.0889 0.0911 -0.0853 0.115 Uiso 1 1 d R . .
C96 C 0.1650(12) 0.0708(7) -0.1299(5) 0.057(4) Uani 1 1 d . . .
C97 C 0.0665(13) 0.1018(9) -0.2415(6) 0.071(5) Uani 1 1 d . . .
H97A H 0.0101 0.1238 -0.2535 0.085 Uiso 1 1 d R . .
C98 C 0.2831(15) 0.0597(10) -0.0646(5) 0.096(6) Uani 1 1 d . . .
H98A H 0.2223 0.0391 -0.0534 0.115 Uiso 1 1 d R . .
H98B H 0.3407 0.0327 -0.0557 0.115 Uiso 1 1 d R . .
C99 C 0.3202(18) 0.1425(12) -0.0482(6) 0.153(9) Uani 1 1 d . . .
H99A H 0.3482 0.1486 -0.0188 0.230 Uiso 1 1 d R . .
H99B H 0.2602 0.1683 -0.0531 0.230 Uiso 1 1 d R . .
H99C H 0.3750 0.1647 -0.0614 0.230 Uiso 1 1 d R . .
C100 C 0.2052(16) -0.0243(15) -0.4276(7) 0.094(6) Uani 1 1 d . . .
C101 C 0.2611(17) 0.0532(14) -0.4246(7) 0.098(6) Uani 1 1 d . . .
C102 C 0.337(2) 0.0656(18) -0.4498(10) 0.146(11) Uani 1 1 d . . .
H10A H 0.3761 0.1150 -0.4489 0.175 Uiso 1 1 d R . .
C103 C 0.353(2) 0.010(2) -0.4781(9) 0.159(13) Uani 1 1 d . . .
H10B H 0.4059 0.0177 -0.4934 0.190 Uiso 1 1 d R . .
C104 C 0.294(2) -0.067(2) -0.4830(9) 0.144(10) Uani 1 1 d . . .
H10C H 0.3021 -0.1081 -0.5021 0.173 Uiso 1 1 d R . .
C105 C 0.2200(19) -0.0785(16) -0.4591(7) 0.099(7) Uani 1 1 d . . .
C106 C 0.243(2) 0.1149(16) -0.3969(8) 0.127(9) Uani 1 1 d . . .
H10E H 0.2831 0.1635 -0.3970 0.152 Uiso 1 1 d R . .
C107 C 0.139(3) -0.213(2) -0.4964(7) 0.195(16) Uani 1 1 d . . .
H10F H 0.1552 -0.2612 -0.4878 0.234 Uiso 1 1 d R . .
H10G H 0.1856 -0.1981 -0.5149 0.234 Uiso 1 1 d R . .
C108 C 0.041(3) -0.212(3) -0.5232(12) 0.36(3) Uani 1 1 d U . .
H10H H -0.0044 -0.2316 -0.5058 0.545 Uiso 1 1 d R . .
H10I H 0.0305 -0.2482 -0.5484 0.545 Uiso 1 1 d R . .
H10J H 0.0240 -0.1633 -0.5298 0.545 Uiso 1 1 d R . .
C109 C -0.0819(15) -0.3021(12) -0.4283(4) 0.078(5) Uani 1 1 d . . .
C110 C -0.1343(15) -0.3758(12) -0.4278(5) 0.077(5) Uani 1 1 d . . .
C111 C -0.2450(16) -0.4002(13) -0.4374(6) 0.108(7) Uani 1 1 d . . .
H11A H -0.2765 -0.4506 -0.4361 0.129 Uiso 1 1 d R . .
C112 C -0.3068(17) -0.3480(14) -0.4474(6) 0.112(8) Uani 1 1 d . . .
H11B H -0.3812 -0.3628 -0.4538 0.134 Uiso 1 1 d R . .
C113 C -0.2620(15) -0.2718(15) -0.4496(5) 0.115(8) Uani 1 1 d . . .
H11C H -0.3052 -0.2364 -0.4569 0.137 Uiso 1 1 d R . .
C114 C -0.1513(16) -0.2513(11) -0.4407(5) 0.088(6) Uani 1 1 d . . .
C115 C -0.0802(15) -0.4377(12) -0.4209(5) 0.098(7) Uani 1 1 d . . .
H11D H -0.1223 -0.4870 -0.4251 0.118 Uiso 1 1 d R . .
C116 C -0.1556(17) -0.1255(13) -0.4647(7) 0.137(9) Uani 1 1 d . . .
H11E H -0.2020 -0.1052 -0.4478 0.164 Uiso 1 1 d R . .
H11F H -0.1999 -0.1557 -0.4904 0.164 Uiso 1 1 d R . .
C117 C -0.0848(18) -0.0638(14) -0.4748(7) 0.156(10) Uani 1 1 d . . .
H11G H -0.1233 -0.0257 -0.4849 0.234 Uiso 1 1 d R . .
H11H H -0.0486 -0.0837 -0.4955 0.234 Uiso 1 1 d R . .
H11I H -0.0330 -0.0404 -0.4498 0.234 Uiso 1 1 d R . .
C118 C 0.2541(15) -0.4926(9) -0.0822(5) 0.071(5) Uani 1 1 d . . .
C119 C 0.2376(13) -0.4672(11) -0.0436(7) 0.081(5) Uani 1 1 d . . .
C120 C 0.1514(19) -0.5098(15) -0.0274(7) 0.116(7) Uani 1 1 d . . .
H12B H 0.1363 -0.4924 -0.0019 0.140 Uiso 1 1 d R . .
C121 C 0.092(2) -0.5772(16) -0.0542(11) 0.154(12) Uani 1 1 d . . .
H12C H 0.0409 -0.6080 -0.0442 0.185 Uiso 1 1 d R . .
C122 C 0.110(2) -0.6007(15) -0.0918(8) 0.133(9) Uani 1 1 d . . .
H12D H 0.0651 -0.6442 -0.1086 0.160 Uiso 1 1 d R . .
C123 C 0.1900(13) -0.5616(10) -0.1056(7) 0.078(5) Uani 1 1 d . . .
C124 C 0.2954(15) -0.3971(12) -0.0150(6) 0.083(6) Uani 1 1 d . . .
H12E H 0.2749 -0.3864 0.0102 0.100 Uiso 1 1 d R . .
C125 C 0.1803(15) -0.6636(9) -0.1629(6) 0.109(7) Uani 1 1 d . . .
H12F H 0.1062 -0.6818 -0.1616 0.131 Uiso 1 1 d R . .
H12G H 0.1843 -0.6674 -0.1920 0.131 Uiso 1 1 d R . .
C126 C 0.2472(19) -0.7120(10) -0.1437(7) 0.166(11) Uani 1 1 d . . .
H12H H 0.2503 -0.7555 -0.1638 0.249 Uiso 1 1 d R . .
H12I H 0.2177 -0.7304 -0.1215 0.249 Uiso 1 1 d R . .
H12J H 0.3183 -0.6824 -0.1326 0.249 Uiso 1 1 d R . .
Cl1 Cl 0.2115(5) -0.2745(3) 0.1719(2) 0.142(2) Uani 1 1 d D . .
O43 O 0.2405(16) -0.1974(7) 0.1656(9) 0.41(2) Uani 1 1 d DU . .
O44 O 0.2470(19) -0.3287(11) 0.1437(7) 0.343(18) Uani 1 1 d D . .
O45 O 0.260(2) -0.2812(16) 0.2143(4) 0.50(3) Uani 1 1 d D . .
O46 O 0.0971(8) -0.2956(11) 0.1673(8) 0.37(2) Uani 1 1 d D . .
Cl2A Cl 0.0000 0.0000 0.0000 0.094(4) Uani 0.614(10) 2 d SPD . 1
O47A O -0.1029(15) -0.012(3) 0.0104(11) 0.20(3) Uiso 0.307(5) 1 d PD . 1
O48A O 0.063(3) 0.0741(10) 0.0218(11) 0.19(3) Uani 0.307(5) 1 d PDU . 1
O49A O 0.057(3) -0.0602(15) 0.0116(12) 0.18(2) Uani 0.307(5) 1 d PD . 1
O50A O -0.011(3) -0.001(2) -0.0440(3) 0.102(14) Uani 0.307(5) 1 d PD . 1
Cl2B Cl 0.0125(14) 0.2818(9) -0.0047(5) 0.70(4) Uani 0.693(5) 1 d PD . 2
O47B O 0.068(2) 0.3296(18) -0.0296(10) 2.0(4) Uiso 0.693(5) 1 d PD . 2
O48B O 0.0271(19) 0.3291(11) 0.0361(6) 0.187(11) Uiso 0.693(5) 1 d PD . 2
O49B O -0.0968(14) 0.2584(12) -0.0250(6) 0.27(2) Uani 0.693(5) 1 d PDU . 2
O50B O 0.0620(16) 0.2157(10) -0.0007(7) 0.204(14) Uani 0.693(5) 1 d PD . 2
Cl3 Cl -0.4459(10) 0.3226(10) -0.4431(4) 0.389(11) Uani 1 1 d D . .
O51 O -0.427(3) 0.370(2) -0.4030(6) 0.68(5) Uani 1 1 d D . .
O52 O -0.447(2) 0.3720(16) -0.4745(9) 0.64(6) Uani 1 1 d D . .
O53 O -0.5504(17) 0.2732(15) -0.4507(11) 0.43(2) Uiso 1 1 d D . .
O54 O -0.366(2) 0.2762(17) -0.4453(8) 0.61(5) Uani 1 1 d D . .
Cl4 Cl -0.341(2) 0.1901(14) -0.3437(7) 1.38(8) Uiso 1 1 d D . .
O55 O -0.273(4) 0.216(4) -0.3708(10) 2.0(3) Uiso 1 1 d D . .
O56 O -0.404(2) 0.1144(18) -0.3617(9) 0.50(3) Uani 1 1 d D . .
O57 O -0.412(5) 0.244(3) -0.3379(19) 0.95(9) Uiso 1 1 d D . .
O58 O -0.2755(18) 0.1859(14) -0.3040(6) 0.44(2) Uani 1 1 d DU . .
O1W O 0.1856(17) -0.4630(16) 0.0756(6) 0.124(10) Uani 0.50 1 d P . .
H1WA H 0.1141 -0.4711 0.0806 0.149 Uiso 0.50 1 d PR . .
H1WB H 0.2246 -0.4986 0.0883 0.149 Uiso 0.50 1 d PR . .

loop_
_atom_site_aniso_label
_atom_site_aniso_U_11
_atom_site_aniso_U_22
_atom_site_aniso_U_33
_atom_site_aniso_U_23
_atom_site_aniso_U_13
_atom_site_aniso_U_12
Co1 0.0429(10) 0.0375(10) 0.0395(10) 0.0104(8) -0.0018(8) 0.0026(8)
Co2 0.0413(10) 0.0384(10) 0.0439(11) 0.0089(8) 0.0040(9) 0.0055(8)
Co3 0.0398(10) 0.0473(11) 0.0467(12) 0.0042(8) 0.0002(9) 0.0036(8)
Co4 0.0589(12) 0.0537(12) 0.0387(11) 0.0117(9) -0.0021(9) 0.0092(9)
Co5 0.0524(11) 0.0407(11) 0.0441(11) 0.0073(8) 0.0009(9) 0.0026(8)
Co6 0.0685(13) 0.0454(11) 0.0524(12) 0.0183(9) 0.0029(10) 0.0083(10)
Co7 0.0469(11) 0.0433(11) 0.0435(11) 0.0084(8) 0.0008(9) 0.0028(8)
Co8 0.1021(18) 0.0776(15) 0.0596(15) 0.0314(12) -0.0039(13) 0.0197(13)
Co9 0.0739(15) 0.0931(17) 0.0465(13) 0.0203(11) -0.0020(11) 0.0178(12)
Co10 0.0589(13) 0.0570(13) 0.0545(13) 0.0202(10) 0.0009(10) 0.0099(10)
Co11 0.0520(12) 0.0440(11) 0.0767(15) 0.0203(10) 0.0081(11) 0.0072(9)
Co12 0.0659(14) 0.0732(14) 0.0425(12) -0.0030(10) -0.0052(10) 0.0124(11)
Co13 0.0489(12) 0.0388(11) 0.0735(14) 0.0054(9) 0.0072(10) 0.0035(9)
O1 0.042(6) 0.045(5) 0.065(6) 0.006(4) 0.012(5) 0.003(4)
O2 0.041(5) 0.032(5) 0.041(5) 0.008(4) -0.003(4) -0.002(4)
O3 0.080(8) 0.054(6) 0.100(9) -0.040(6) 0.013(6) -0.021(6)
O4 0.052(6) 0.035(5) 0.052(6) 0.013(4) 0.008(5) 0.003(4)
O5 0.054(5) 0.038(5) 0.033(5) 0.022(4) 0.008(4) 0.008(4)
O6 0.075(7) 0.060(7) 0.071(7) 0.022(5) 0.018(6) 0.000(6)
O7 0.043(6) 0.040(5) 0.053(6) 0.006(4) 0.004(4) -0.002(4)
O8 0.057(6) 0.058(6) 0.046(6) 0.016(5) -0.002(5) 0.014(5)
O9 0.063(7) 0.073(6) 0.040(6) 0.022(5) 0.005(5) 0.019(5)
O10 0.063(7) 0.066(6) 0.046(6) -0.007(5) 0.005(5) 0.006(5)
O11 0.063(6) 0.039(5) 0.025(5) 0.003(4) -0.006(4) 0.007(4)
O12 0.081(8) 0.093(8) 0.080(8) -0.041(7) 0.006(6) -0.002(7)
O13 0.061(6) 0.040(5) 0.072(7) 0.011(5) 0.021(5) 0.011(5)
O14 0.102(9) 0.077(7) 0.067(7) -0.004(6) -0.020(7) 0.003(6)
O15 0.057(7) 0.066(7) 0.109(10) 0.027(6) -0.011(7) 0.014(5)
O16 0.042(5) 0.052(5) 0.044(5) 0.016(4) 0.014(4) 0.002(4)
O17 0.042(5) 0.047(5) 0.046(5) -0.006(4) 0.006(4) -0.001(4)
O18 0.043(6) 0.079(7) 0.059(7) 0.024(5) -0.002(5) 0.019(5)
O19 0.041(5) 0.040(5) 0.082(7) 0.026(5) 0.025(5) 0.002(4)
O20 0.066(6) 0.057(6) 0.044(6) 0.016(4) 0.002(5) 0.000(5)
O21 0.058(6) 0.031(5) 0.089(8) 0.004(5) 0.010(6) 0.000(5)
O22 0.053(6) 0.085(7) 0.047(6) 0.028(5) 0.005(5) 0.027(5)
O23 0.044(5) 0.056(6) 0.057(6) -0.001(5) 0.003(5) 0.001(4)
O24 0.105(9) 0.094(9) 0.083(8) 0.044(7) -0.005(7) 0.023(8)
O25 0.057(7) 0.066(6) 0.051(6) 0.003(5) 0.001(5) 0.009(5)
O26 0.083(7) 0.073(7) 0.037(6) 0.012(5) 0.006(5) 0.007(6)
O27 0.093(9) 0.083(8) 0.074(8) -0.007(6) 0.013(7) 0.000(7)
O28 0.048(6) 0.046(5) 0.046(6) 0.005(4) -0.004(4) 0.002(4)
O29 0.081(7) 0.060(6) 0.049(6) 0.015(5) -0.010(5) 0.016(5)
O30 0.078(7) 0.035(6) 0.072(7) 0.013(5) 0.001(6) -0.008(5)
O31 0.060(6) 0.048(5) 0.042(6) 0.008(4) -0.002(5) 0.008(5)
O32 0.120(10) 0.085(8) 0.074(8) 0.028(6) -0.014(7) 0.036(7)
O33 0.082(7) 0.066(7) 0.058(7) 0.012(5) 0.010(6) 0.025(6)
O34 0.083(8) 0.084(8) 0.074(8) 0.035(6) 0.000(7) 0.006(6)
O35 0.37(3) 0.093(11) 0.103(12) 0.015(9) 0.021(14) 0.022(14)
O36 0.105(10) 0.128(11) 0.066(9) 0.026(8) 0.001(7) 0.030(9)
O37 0.059(7) 0.102(8) 0.042(6) 0.006(5) -0.016(5) 0.016(6)
O38 0.083(8) 0.064(7) 0.111(9) -0.012(6) -0.026(7) 0.010(6)
O39 0.083(8) 0.113(10) 0.066(7) 0.024(7) -0.004(6) 0.031(7)
O40 0.049(6) 0.057(6) 0.106(9) 0.038(6) 0.022(6) 0.000(5)
O41 0.150(12) 0.101(9) 0.067(8) 0.022(7) 0.015(8) 0.035(8)
O42 0.080(8) 0.058(8) 0.118(10) 0.022(7) 0.015(8) 0.002(6)
N1 0.035(6) 0.046(6) 0.043(7) 0.012(5) -0.005(5) 0.006(5)
N2 0.057(8) 0.032(6) 0.040(7) 0.006(5) -0.001(6) 0.013(5)
N3 0.057(8) 0.040(6) 0.041(7) 0.007(5) 0.007(6) -0.005(5)
N4 0.052(8) 0.051(8) 0.040(7) 0.002(5) -0.012(6) 0.005(6)
N5 0.056(8) 0.041(7) 0.090(10) -0.003(6) 0.007(8) 0.006(6)
N6 0.046(7) 0.036(6) 0.056(8) -0.002(5) 0.003(6) 0.003(5)
N7 0.042(7) 0.055(7) 0.050(7) 0.011(6) 0.008(6) 0.018(6)
N8 0.055(8) 0.051(7) 0.040(7) 0.003(5) -0.003(6) 0.014(6)
N9 0.054(8) 0.059(8) 0.039(7) 0.013(6) 0.002(6) 0.003(6)
N10 0.054(8) 0.046(7) 0.057(8) 0.015(6) -0.010(6) -0.004(6)
N11 0.097(11) 0.052(8) 0.071(11) 0.020(7) -0.002(9) 0.020(7)
N12 0.20(2) 0.094(14) 0.078(14) 0.018(11) 0.008(13) 0.016(13)
N13 0.114(13) 0.059(9) 0.063(9) -0.013(7) 0.018(9) 0.005(9)
N14 0.089(11) 0.085(10) 0.043(8) 0.003(7) -0.003(8) 0.025(8)
C1 0.028(8) 0.076(11) 0.056(10) 0.002(8) -0.003(7) 0.010(7)
C2 0.046(9) 0.048(9) 0.054(9) 0.015(7) 0.002(7) 0.003(7)
C3 0.037(9) 0.091(12) 0.072(11) 0.010(9) 0.005(8) 0.012(8)
C4 0.044(9) 0.088(13) 0.099(14) 0.010(10) -0.030(9) -0.014(9)
C5 0.064(12) 0.074(12) 0.084(13) 0.006(9) -0.008(9) -0.010(9)
C6 0.041(9) 0.071(11) 0.080(12) -0.010(9) 0.001(8) -0.016(8)
C7 0.029(8) 0.061(9) 0.053(9) 0.012(7) 0.000(7) 0.012(7)
C8 0.108(15) 0.079(13) 0.120(16) -0.042(12) -0.017(13) -0.021(11)
C9 0.14(2) 0.14(2) 0.25(3) -0.13(2) 0.01(2) -0.020(17)
C10 0.061(10) 0.045(9) 0.037(8) -0.003(6) 0.015(7) -0.010(7)
C11 0.052(10) 0.042(8) 0.076(11) 0.013(7) 0.012(8) 0.003(7)
C12 0.038(9) 0.081(12) 0.118(14) 0.034(10) 0.028(9) 0.007(8)
C13 0.062(11) 0.071(12) 0.152(17) 0.050(11) 0.062(11) -0.002(9)
C14 0.093(14) 0.076(12) 0.135(17) 0.050(11) 0.057(13) 0.024(11)
C15 0.064(11) 0.050(10) 0.068(11) 0.021(8) 0.016(9) -0.007(8)
C16 0.038(9) 0.070(10) 0.067(10) 0.021(8) 0.010(8) 0.027(8)
C17 0.109(15) 0.065(12) 0.103(14) 0.053(10) -0.010(11) -0.009(10)
C18 0.131(17) 0.050(11) 0.163(19) 0.042(11) 0.012(14) 0.020(11)
C19 0.035(8) 0.046(8) 0.049(9) 0.008(6) 0.003(7) 0.012(6)
C20 0.055(10) 0.046(8) 0.059(10) 0.010(7) 0.016(8) 0.010(7)
C21 0.054(11) 0.119(14) 0.066(12) 0.023(10) 0.013(9) -0.004(9)
C22 0.055(12) 0.125(15) 0.107(16) 0.031(12) 0.040(12) 0.014(10)
C23 0.083(13) 0.101(13) 0.059(11) 0.033(9) 0.042(10) 0.022(10)
C24 0.060(11) 0.067(10) 0.064(11) 0.026(8) 0.024(9) 0.009(8)
C25 0.046(9) 0.053(9) 0.043(9) 0.015(7) -0.002(7) 0.004(7)
C26 0.102(14) 0.106(14) 0.059(12) 0.031(10) 0.013(11) 0.030(11)
C27 0.097(14) 0.141(16) 0.051(11) 0.031(10) 0.010(10) 0.032(12)
C28 0.044(9) 0.060(10) 0.060(10) 0.010(8) 0.021(8) 0.006(8)
C29 0.053(10) 0.059(10) 0.047(9) 0.002(7) 0.003(7) 0.006(8)
C30 0.046(10) 0.094(12) 0.056(10) 0.010(9) 0.003(8) 0.015(9)
C31 0.080(13) 0.103(14) 0.086(14) -0.013(11) 0.019(11) 0.039(12)
C32 0.14(2) 0.106(16) 0.061(12) 0.003(11) 0.012(13) 0.037(15)
C33 0.047(10) 0.086(13) 0.095(14) -0.006(10) 0.023(10) 0.021(9)
C34 0.043(9) 0.073(11) 0.046(9) 0.032(8) -0.016(7) 0.001(8)
C35 0.141(19) 0.070(12) 0.127(17) -0.053(12) 0.039(14) 0.001(12)
C36 0.21(3) 0.127(19) 0.13(2) -0.067(16) 0.077(19) 0.018(18)
C37 0.058(10) 0.035(8) 0.076(12) 0.013(7) 0.014(9) 0.009(7)
C38 0.065(11) 0.053(9) 0.085(13) 0.014(9) 0.032(10) 0.015(8)
C39 0.074(13) 0.099(14) 0.130(18) 0.013(12) 0.028(13) 0.035(11)
C40 0.057(12) 0.134(18) 0.135(19) 0.018(15) 0.026(14) 0.052(12)
C41 0.049(11) 0.077(12) 0.143(19) 0.024(12) 0.014(12) 0.023(9)
C42 0.068(12) 0.057(10) 0.061(11) 0.012(8) 0.005(10) 0.007(8)
C43 0.072(11) 0.044(9) 0.077(12) 0.004(8) -0.004(10) 0.007(8)
C44 0.084(14) 0.105(15) 0.107(16) 0.007(13) 0.011(13) 0.021(11)
C45 0.109(16) 0.088(14) 0.121(18) 0.002(13) -0.031(14) 0.037(12)
C46 0.042(9) 0.033(7) 0.065(10) 0.009(7) -0.005(8) 0.017(6)
C47 0.044(9) 0.042(8) 0.058(10) 0.006(7) 0.006(8) 0.009(6)
C48 0.040(9) 0.092(12) 0.072(11) 0.026(9) 0.007(8) 0.016(8)
C49 0.045(10) 0.106(14) 0.105(15) 0.036(11) 0.020(10) 0.029(9)
C50 0.040(10) 0.086(12) 0.077(13) 0.015(9) -0.003(9) 0.001(8)
C51 0.049(10) 0.065(10) 0.058(10) 0.033(8) 0.024(8) 0.013(7)
C52 0.049(9) 0.044(8) 0.052(9) 0.006(6) 0.016(7) 0.003(7)
C53 0.081(12) 0.084(12) 0.081(13) 0.032(10) -0.005(10) 0.027(9)
C54 0.110(15) 0.111(14) 0.061(12) 0.040(10) -0.008(10) 0.021(11)
C55 0.075(11) 0.033(8) 0.067(11) 0.020(7) 0.024(9) 0.013(8)
C56 0.036(8) 0.038(8) 0.091(12) 0.026(8) 0.005(8) 0.000(6)
C57 0.057(11) 0.071(11) 0.115(14) 0.017(10) 0.013(10) 0.023(9)
C58 0.044(10) 0.097(13) 0.111(15) 0.035(11) 0.020(10) -0.016(9)
C59 0.059(11) 0.075(11) 0.088(13) -0.016(9) 0.025(9) -0.003(9)
C60 0.050(10) 0.046(9) 0.087(12) 0.018(8) 0.018(9) -0.003(7)
C61 0.056(10) 0.057(9) 0.053(9) 0.020(7) 0.016(8) 0.019(8)
C62 0.093(13) 0.058(11) 0.132(17) 0.008(10) 0.026(12) -0.029(10)
C63 0.141(18) 0.054(11) 0.154(19) -0.010(11) 0.014(15) 0.019(12)
C64 0.062(11) 0.067(11) 0.044(9) 0.011(8) -0.010(8) 0.018(9)
C65 0.044(9) 0.083(12) 0.052(9) 0.023(8) 0.002(7) 0.019(8)
C66 0.070(12) 0.117(15) 0.086(13) 0.043(11) 0.018(10) 0.035(11)
C67 0.078(14) 0.16(2) 0.109(16) 0.048(14) 0.037(12) 0.045(14)
C68 0.096(16) 0.099(15) 0.128(18) 0.052(13) 0.017(13) 0.042(13)
C69 0.074(13) 0.077(13) 0.075(12) 0.013(10) -0.012(10) 0.007(10)
C70 0.056(10) 0.066(10) 0.053(10) 0.023(7) -0.005(8) 0.013(8)
C71 0.19(2) 0.140(19) 0.135(19) 0.083(15) 0.008(16) 0.110(17)
C72 0.81(8) 0.33(4) 0.28(4) 0.15(4) 0.07(5) 0.41(5)
C73 0.049(10) 0.086(12) 0.058(11) 0.032(9) -0.009(8) 0.009(9)
C74 0.076(13) 0.064(11) 0.067(11) 0.024(9) -0.001(10) 0.015(10)
C75 0.051(12) 0.118(16) 0.105(16) 0.032(12) 0.030(11) -0.002(10)
C76 0.089(17) 0.17(2) 0.118(19) 0.028(17) 0.044(14) 0.045(18)
C77 0.096(16) 0.109(17) 0.090(15) 0.012(12) 0.022(13) 0.018(13)
C78 0.072(13) 0.095(14) 0.061(12) -0.002(10) -0.004(10) 0.018(11)
C79 0.047(10) 0.087(13) 0.069(11) 0.037(10) 0.005(9) 0.003(9)
C80 0.16(2) 0.126(18) 0.119(19) -0.050(15) 0.020(16) 0.024(16)
C81 0.23(3) 0.16(2) 0.112(19) -0.075(16) 0.005(19) -0.03(2)
C82 0.050(9) 0.051(9) 0.043(9) -0.009(7) 0.002(7) 0.000(7)
C83 0.034(8) 0.061(10) 0.075(11) 0.002(8) -0.010(8) -0.012(7)
C84 0.044(10) 0.091(14) 0.136(17) 0.027(12) 0.005(10) 0.018(9)
C85 0.065(13) 0.096(15) 0.18(2) 0.048(15) 0.019(13) -0.006(11)
C86 0.074(13) 0.099(14) 0.118(16) 0.042(12) 0.015(12) -0.002(11)
C87 0.059(10) 0.041(9) 0.075(11) 0.007(8) -0.018(8) -0.014(8)
C88 0.043(9) 0.073(11) 0.051(9) 0.006(8) -0.009(7) 0.014(8)
C89 0.098(13) 0.053(10) 0.083(13) 0.013(9) -0.002(10) -0.017(9)
C90 0.19(2) 0.088(15) 0.14(2) -0.008(14) 0.022(18) -0.003(15)
C91 0.041(8) 0.029(7) 0.066(11) 0.010(7) 0.013(8) 0.007(6)
C92 0.053(10) 0.062(10) 0.113(16) 0.021(10) 0.022(11) 0.028(8)
C93 0.075(13) 0.097(14) 0.099(16) 0.041(12) 0.004(12) 0.028(11)
C94 0.074(13) 0.135(17) 0.14(2) 0.054(15) 0.052(14) 0.051(12)
C95 0.104(15) 0.107(15) 0.102(15) 0.048(11) 0.038(13) 0.050(12)
C96 0.062(10) 0.050(9) 0.073(12) 0.016(8) 0.031(9) 0.032(8)
C97 0.067(12) 0.063(11) 0.076(14) 0.030(9) -0.016(10) 0.014(9)
C98 0.139(17) 0.110(15) 0.044(11) 0.005(10) 0.025(11) 0.041(13)
C99 0.19(2) 0.128(19) 0.108(18) -0.043(14) -0.005(16) 0.016(17)
C100 0.063(14) 0.13(2) 0.084(17) 0.040(15) -0.009(12) 0.025(14)
C101 0.083(15) 0.113(19) 0.106(18) 0.068(15) 0.003(13) 0.021(14)
C102 0.10(2) 0.21(3) 0.16(3) 0.12(2) 0.05(2) 0.026(19)
C103 0.11(2) 0.29(5) 0.10(2) 0.07(3) 0.048(19) 0.06(3)
C104 0.082(19) 0.23(3) 0.13(2) 0.08(2) -0.010(18) 0.05(2)
C105 0.080(16) 0.16(2) 0.072(16) 0.061(16) 0.010(13) 0.031(16)
C106 0.16(3) 0.14(2) 0.080(19) 0.015(17) 0.022(16) 0.042(18)
C107 0.28(4) 0.29(4) 0.050(16) 0.03(2) 0.008(19) 0.17(3)
C108 0.30(5) 0.51(6) 0.21(4) -0.20(4) 0.09(3) 0.04(4)
C109 0.085(14) 0.107(15) 0.031(9) 0.002(9) -0.020(9) 0.036(13)
C110 0.067(13) 0.097(15) 0.058(11) -0.007(10) 0.004(9) 0.012(12)
C111 0.069(14) 0.127(18) 0.119(17) 0.006(13) 0.004(12) 0.026(13)
C112 0.069(15) 0.14(2) 0.105(17) -0.013(15) 0.024(12) -0.014(15)
C113 0.062(14) 0.19(2) 0.081(14) 0.002(15) -0.020(11) 0.045(15)
C114 0.106(16) 0.081(13) 0.048(10) -0.001(9) -0.023(10) -0.008(12)
C115 0.066(13) 0.132(18) 0.064(12) -0.038(11) -0.015(10) 0.000(12)
C116 0.121(19) 0.16(2) 0.14(2) 0.094(17) -0.023(15) 0.056(17)
C117 0.15(2) 0.21(3) 0.114(18) 0.088(18) -0.028(16) 0.06(2)
C118 0.113(15) 0.058(11) 0.058(11) 0.032(9) 0.025(11) 0.034(11)
C119 0.055(11) 0.082(13) 0.118(17) 0.054(13) 0.018(12) 0.018(10)
C120 0.113(18) 0.15(2) 0.124(19) 0.074(17) 0.060(16) 0.056(16)
C121 0.102(19) 0.13(2) 0.23(4) 0.10(2) 0.03(2) -0.021(17)
C122 0.12(2) 0.14(2) 0.13(2) 0.042(19) 0.040(19) -0.009(16)
C123 0.056(11) 0.062(12) 0.120(17) 0.040(12) 0.021(12) 0.003(9)
C124 0.083(14) 0.119(16) 0.078(14) 0.062(13) 0.042(11) 0.042(12)
C125 0.111(15) 0.056(12) 0.140(18) 0.021(12) 0.000(13) -0.013(11)
C126 0.21(3) 0.048(12) 0.19(2) 0.013(13) -0.065(19) 0.009(14)
Cl1 0.104(4) 0.106(4) 0.231(8) 0.072(5) 0.040(5) 0.017(4)
O43 0.34(3) 0.24(2) 0.77(6) 0.32(3) 0.26(4) 0.08(2)
O44 0.41(4) 0.39(4) 0.35(4) 0.09(3) 0.19(3) 0.28(4)
O45 0.38(5) 0.56(6) 0.46(5) 0.23(5) -0.23(4) 0.07(4)
O46 0.110(16) 0.26(3) 0.77(6) 0.20(3) 0.13(3) 0.023(16)
Cl2A 0.095(9) 0.119(10) 0.075(9) 0.007(7) 0.003(6) 0.067(8)
O48A 0.27(6) 0.22(5) 0.12(4) 0.01(4) 0.01(4) 0.20(5)
O49A 0.13(4) 0.19(6) 0.18(5) -0.07(5) 0.00(4) 0.03(4)
O50A 0.10(3) 0.16(4) 0.02(2) 0.02(2) 0.01(2) -0.02(3)
Cl2B 0.77(7) 0.51(5) 0.56(5) 0.39(4) -0.30(4) -0.36(5)
O49B 0.43(5) 0.110(18) 0.36(4) 0.05(2) 0.32(4) -0.01(2)
O50B 0.29(4) 0.13(2) 0.19(3) -0.009(18) 0.14(3) -0.05(2)
Cl3 0.179(12) 0.70(3) 0.232(15) -0.083(19) -0.048(10) 0.143(16)
O51 0.53(6) 1.26(13) 0.18(3) -0.24(5) -0.14(4) 0.51(8)
O52 0.37(5) 1.50(17) 0.18(3) 0.17(6) 0.13(3) 0.45(8)
O54 0.29(4) 1.30(14) 0.29(4) 0.05(6) 0.03(3) 0.45(7)
O56 0.24(3) 0.90(10) 0.39(5) 0.20(6) 0.09(3) 0.06(5)
O58 0.63(5) 0.24(2) 0.51(4) 0.03(3) 0.47(4) -0.11(3)
O1W 0.068(16) 0.25(3) 0.064(16) 0.030(17) 0.030(13) 0.042(18)

loop_
_atom_type_symbol
_atom_type_description
_atom_type_scat_dispersion_real
_atom_type_scat_dispersion_imag
_atom_type_scat_source
C C 0.0033 0.0016 'International Tables Vol C Tables 4.2.6.8 and 6.1.1.4'
H H 0.0000 0.0000 'International Tables Vol C Tables 4.2.6.8 and 6.1.1.4'
N N 0.0061 0.0033 'International Tables Vol C Tables 4.2.6.8 and 6.1.1.4'
O O 0.0106 0.0060 'International Tables Vol C Tables 4.2.6.8 and 6.1.1.4'
Co Co 0.3494 0.9721 'International Tables Vol C Tables 4.2.6.8 and 6.1.1.4'
Cl Cl 0.1484 0.1585 'International Tables Vol C Tables 4.2.6.8 and 6.1.1.4'

loop_
_geom_angle_atom_site_label_1
_geom_angle_atom_site_label_2
_geom_angle_atom_site_label_3
_geom_angle
_geom_angle_site_symmetry_1
_geom_angle_site_symmetry_3
_geom_angle_publ_flag
N3 Co1 O2 100.2(4) . . ?
N3 Co1 N2 166.5(4) . . ?
O2 Co1 N2 89.1(4) . . ?
N3 Co1 O11 90.3(4) . . ?
O2 Co1 O11 89.0(3) . . ?
N2 Co1 O11 99.7(4) . . ?
N3 Co1 O7 83.7(4) . . ?
O2 Co1 O7 91.0(3) . . ?
N2 Co1 O7 86.4(4) . . ?
O11 Co1 O7 173.9(3) . . ?
N3 Co1 O4 86.9(4) . . ?
O2 Co1 O4 172.9(3) . . ?
N2 Co1 O4 84.0(4) . . ?
O11 Co1 O4 90.9(3) . . ?
O7 Co1 O4 89.9(3) . . ?
O2 Co2 N7 95.7(4) . . ?
O2 Co2 N6 94.9(4) . . ?
N7 Co2 N6 164.0(4) . . ?
O2 Co2 O5 88.9(3) . . ?
N7 Co2 O5 92.7(4) . . ?
N6 Co2 O5 99.5(4) . . ?
O2 Co2 O16 171.3(3) . . ?
N7 Co2 O16 88.8(3) . . ?
N6 Co2 O16 82.3(4) . . ?
O5 Co2 O16 83.5(3) . . ?
O2 Co2 O19 98.6(3) . . ?
N7 Co2 O19 82.0(4) . . ?
N6 Co2 O19 84.6(4) . . ?
O5 Co2 O19 171.2(3) . . ?
O16 Co2 O19 89.4(3) . . ?
N4 Co3 N1 95.5(5) . . ?
N4 Co3 O23 94.3(4) . . ?
N1 Co3 O23 91.6(4) . . ?
N4 Co3 O17 92.9(4) . . ?
N1 Co3 O17 96.3(4) . . ?
O23 Co3 O17 168.7(3) . . ?
N4 Co3 O10 85.0(4) . . ?
N1 Co3 O10 174.1(4) . . ?
O23 Co3 O10 82.4(4) . . ?
O17 Co3 O10 89.6(4) . . ?
N4 Co3 O1 176.0(4) . . ?
N1 Co3 O1 84.2(4) . . ?
O23 Co3 O1 89.7(3) . . ?
O17 Co3 O1 83.1(3) . . ?
O10 Co3 O1 95.8(4) . . ?
O11 Co4 N9 96.2(4) . . ?
O11 Co4 N8 95.3(4) . . ?
N9 Co4 N8 163.3(4) . . ?
O11 Co4 O8 90.1(3) . . ?
N9 Co4 O8 92.3(4) . . ?
N8 Co4 O8 99.8(4) . . ?
O11 Co4 O22 172.4(4) . . ?
N9 Co4 O22 87.7(4) . . ?
N8 Co4 O22 82.4(4) . . ?
O8 Co4 O22 83.2(3) . . ?
O11 Co4 O25 97.6(3) . . ?
N9 Co4 O25 81.1(4) . . ?
N8 Co4 O25 85.3(4) . . ?
O8 Co4 O25 170.3(3) . . ?
O22 Co4 O25 89.4(3) . . ?
O31 Co5 O28 173.1(3) . . ?
O31 Co5 O7 108.1(3) . . ?
O28 Co5 O7 76.6(3) . . ?
O31 Co5 O33 76.1(4) . . ?
O28 Co5 O33 98.7(4) . . ?
O7 Co5 O33 94.4(3) . . ?
O31 Co5 O4 76.0(3) . . ?
O28 Co5 O4 109.6(3) . . ?
O7 Co5 O4 88.3(3) . . ?
O33 Co5 O4 151.4(3) . . ?
O31 Co5 O30 100.5(3) . . ?
O28 Co5 O30 75.5(3) . . ?
O7 Co5 O30 150.6(3) . . ?
O33 Co5 O30 98.7(4) . . ?
O4 Co5 O30 92.5(3) . . ?
O31 Co6 N11 89.7(5) . . ?
O31 Co6 O8 103.7(3) . . ?
N11 Co6 O8 90.7(4) . . ?
O31 Co6 O26 168.9(4) . . ?
N11 Co6 O26 85.0(5) . . ?
O8 Co6 O26 86.2(4) . . ?
O31 Co6 O4 74.9(3) . . ?
N11 Co6 O4 164.3(5) . . ?
O8 Co6 O4 89.8(3) . . ?
O26 Co6 O4 110.7(4) . . ?
O31 Co6 O6 94.7(3) . . ?
N11 Co6 O6 115.2(5) . . ?
O8 Co6 O6 148.4(4) . . ?
O26 Co6 O6 78.8(3) . . ?
O4 Co6 O6 70.3(3) . . ?
O28 Co7 N10 89.6(4) . . ?
O28 Co7 O5 103.4(3) . . ?
N10 Co7 O5 90.6(4) . . ?
O28 Co7 O20 168.9(3) . . ?
N10 Co7 O20 84.9(4) . . ?
O5 Co7 O20 86.4(3) . . ?
O28 Co7 O7 75.0(3) . . ?
N10 Co7 O7 164.2(4) . . ?
O5 Co7 O7 89.3(3) . . ?
O20 Co7 O7 110.9(3) . . ?
O28 Co7 O9 93.4(3) . . ?
N10 Co7 O9 114.1(4) . . ?
O5 Co7 O9 150.4(3) . . ?
O20 Co7 O9 80.1(3) . . ?
O7 Co7 O9 71.5(3) . . ?
O32 Co8 O26 86.6(4) . . ?
O32 Co8 O34 165.8(4) . . ?
O26 Co8 O34 102.5(4) . . ?
O32 Co8 N12 84.1(7) . . ?
O26 Co8 N12 93.3(6) . . ?
O34 Co8 N12 84.4(7) . . ?
O32 Co8 O22 117.4(4) . . ?
O26 Co8 O22 94.9(4) . . ?
O34 Co8 O22 73.2(4) . . ?
N12 Co8 O22 157.3(6) . . ?
O32 Co8 O24 78.8(4) . . ?
O26 Co8 O24 152.0(4) . . ?
O34 Co8 O24 97.0(4) . . ?
N12 Co8 O24 108.6(7) . . ?
O22 Co8 O24 71.6(4) . . ?
O37 Co9 O34 174.0(4) . . ?
O37 Co9 O22 110.5(4) . . ?
O34 Co9 O22 75.5(4) . . ?
O37 Co9 O36 97.4(5) . . ?
O34 Co9 O36 76.8(5) . . ?
O22 Co9 O36 151.7(5) . . ?
O37 Co9 O25 74.0(4) . . ?
O34 Co9 O25 107.3(4) . . ?
O22 Co9 O25 91.0(3) . . ?
O36 Co9 O25 91.8(4) . . ?
O37 Co9 O39 75.3(4) . . ?
O34 Co9 O39 104.1(4) . . ?
O22 Co9 O39 92.0(4) . . ?
O36 Co9 O39 100.2(4) . . ?
O25 Co9 O39 148.2(4) . . ?
O29 Co10 O20 84.6(3) . . ?
O29 Co10 O40 167.3(4) . . ?
O20 Co10 O40 104.2(3) . . ?
O29 Co10 N14 85.6(5) . . ?
O20 Co10 N14 91.5(4) . . ?
O40 Co10 N14 85.1(5) . . ?
O29 Co10 O16 117.9(3) . . ?
O20 Co10 O16 94.7(3) . . ?
O40 Co10 O16 71.1(4) . . ?
N14 Co10 O16 156.2(5) . . ?
O29 Co10 O18 79.5(3) . . ?
O20 Co10 O18 148.6(3) . . ?
O40 Co10 O18 96.5(3) . . ?
N14 Co10 O18 113.9(4) . . ?
O16 Co10 O18 69.8(3) . . ?
O40 Co11 O13 172.0(4) . . ?
O40 Co11 O16 75.3(3) . . ?
O13 Co11 O16 112.7(3) . . ?
O40 Co11 O42 77.1(4) . . ?
O13 Co11 O42 94.9(4) . . ?
O16 Co11 O42 152.1(4) . . ?
O40 Co11 O19 105.2(3) . . ?
O13 Co11 O19 75.4(3) . . ?
O16 Co11 O19 89.6(3) . . ?
O42 Co11 O19 93.8(4) . . ?
O40 Co11 O15 107.1(4) . . ?
O13 Co11 O15 73.6(4) . . ?
O16 Co11 O15 91.9(3) . . ?
O42 Co11 O15 99.9(4) . . ?
O19 Co11 O15 147.0(4) . . ?
O37 Co12 O23 97.9(4) . . ?
O37 Co12 N13 89.0(5) . . ?
O23 Co12 N13 88.0(4) . . ?
O37 Co12 O25 75.4(4) . . ?
O23 Co12 O25 93.7(3) . . ?
N13 Co12 O25 164.5(5) . . ?
O37 Co12 O10 172.8(4) . . ?
O23 Co12 O10 76.0(3) . . ?
N13 Co12 O10 86.9(5) . . ?
O25 Co12 O10 108.5(3) . . ?
O37 Co12 O27 97.1(4) . . ?
O23 Co12 O27 157.6(4) . . ?
N13 Co12 O27 108.8(5) . . ?
O25 Co12 O27 74.2(4) . . ?
O10 Co12 O27 89.9(4) . . ?
N5 Co13 O13 89.0(4) . . ?
N5 Co13 O17 88.7(4) . . ?
O13 Co13 O17 97.4(3) . . ?
N5 Co13 O19 166.7(4) . . ?
O13 Co13 O19 77.8(3) . . ?
O17 Co13 O19 92.4(3) . . ?
N5 Co13 O1 86.3(4) . . ?
O13 Co13 O1 172.8(4) . . ?
O17 Co13 O1 77.2(3) . . ?
O19 Co13 O1 106.9(3) . . ?
N5 Co13 O21 106.2(4) . . ?
O13 Co13 O21 97.0(3) . . ?
O17 Co13 O21 159.4(3) . . ?
O19 Co13 O21 76.4(3) . . ?
O1 Co13 O21 89.5(3) . . ?
C1 O1 Co3 118.7(8) . . ?
C1 O1 Co13 125.4(8) . . ?
Co3 O1 Co13 95.8(3) . . ?
N1 O2 Co2 113.6(6) . . ?
N1 O2 Co1 121.8(6) . . ?
Co2 O2 Co1 116.4(3) . . ?
C6 O3 C8 117.0(13) . . ?
C10 O4 Co1 120.8(7) . . ?
C10 O4 Co5 120.1(7) . . ?
Co1 O4 Co5 90.2(3) . . ?
C10 O4 Co6 115.4(8) . . ?
Co1 O4 Co6 107.3(4) . . ?
Co5 O4 Co6 98.5(3) . . ?
N2 O5 Co7 104.6(6) . . ?
N2 O5 Co2 113.3(6) . . ?
Co7 O5 Co2 109.9(4) . . ?
C15 O6 C17 116.1(12) . . ?
C15 O6 Co6 113.6(8) . . ?
C17 O6 Co6 124.1(9) . . ?
C19 O7 Co1 122.2(7) . . ?
C19 O7 Co5 119.7(7) . . ?
Co1 O7 Co5 91.6(3) . . ?
C19 O7 Co7 112.6(7) . . ?
Co1 O7 Co7 108.5(4) . . ?
Co5 O7 Co7 98.4(3) . . ?
N3 O8 Co4 113.2(7) . . ?
N3 O8 Co6 104.0(6) . . ?
Co4 O8 Co6 110.4(4) . . ?
C24 O9 C26 117.5(11) . . ?
C24 O9 Co7 112.7(8) . . ?
C26 O9 Co7 122.9(8) . . ?
C28 O10 Co3 120.2(8) . . ?
C28 O10 Co12 123.0(8) . . ?
Co3 O10 Co12 96.5(4) . . ?
N4 O11 Co4 112.7(6) . . ?
N4 O11 Co1 122.6(6) . . ?
Co4 O11 Co1 113.9(4) . . ?
C33 O12 C35 117.9(13) . . ?
C37 O13 Co11 120.9(9) . . ?
C37 O13 Co13 121.6(9) . . ?
Co11 O13 Co13 108.3(4) . . ?
N5 O14 H14B 109.5 . . ?
C42 O15 C44 115.2(13) . . ?
C42 O15 Co11 111.6(9) . . ?
C44 O15 Co11 132.6(11) . . ?
C46 O16 Co11 124.6(7) . . ?
C46 O16 Co2 117.4(7) . . ?
Co11 O16 Co2 92.9(3) . . ?
C46 O16 Co10 113.6(8) . . ?
Co11 O16 Co10 101.8(3) . . ?
Co2 O16 Co10 102.7(3) . . ?
N6 O17 Co3 122.2(6) . . ?
N6 O17 Co13 108.1(7) . . ?
Co3 O17 Co13 101.4(3) . . ?
C51 O18 C53 115.4(11) . . ?
C51 O18 Co10 112.5(7) . . ?
C53 O18 Co10 122.9(9) . . ?
C55 O19 Co13 112.3(8) . . ?
C55 O19 Co2 123.7(8) . . ?
Co13 O19 Co2 111.2(4) . . ?
C55 O19 Co11 118.2(8) . . ?
Co13 O19 Co11 98.5(3) . . ?
Co2 O19 Co11 88.1(3) . . ?
N7 O20 Co10 101.3(6) . . ?
N7 O20 Co7 111.7(7) . . ?
Co10 O20 Co7 114.6(4) . . ?
C60 O21 C62 116.2(11) . . ?
C60 O21 Co13 110.0(7) . . ?
C62 O21 Co13 132.8(9) . . ?
C64 O22 Co9 123.7(8) . . ?
C64 O22 Co4 118.9(8) . . ?
Co9 O22 Co4 91.9(4) . . ?
C64 O22 Co8 113.5(9) . . ?
Co9 O22 Co8 101.6(4) . . ?
Co4 O22 Co8 103.4(4) . . ?
N8 O23 Co3 123.2(6) . . ?
N8 O23 Co12 107.0(7) . . ?
Co3 O23 Co12 102.2(4) . . ?
C69 O24 C71 117.9(16) . . ?
C69 O24 Co8 109.3(10) . . ?
C71 O24 Co8 123.1(12) . . ?
C73 O25 Co12 114.5(9) . . ?
C73 O25 Co4 122.5(9) . . ?
Co12 O25 Co4 108.7(4) . . ?
C73 O25 Co9 119.4(8) . . ?
Co12 O25 Co9 99.2(4) . . ?
Co4 O25 Co9 87.7(3) . . ?
N9 O26 Co8 102.5(6) . . ?
N9 O26 Co6 112.0(7) . . ?
Co8 O26 Co6 113.5(5) . . ?
C78 O27 C80 116.0(14) . . ?
C78 O27 Co12 113.2(10) . . ?
C80 O27 Co12 129.9(11) . . ?
C82 O28 Co7 125.7(8) . . ?
C82 O28 Co5 116.3(8) . . ?
Co7 O28 Co5 110.0(4) . . ?
N10 O29 Co10 116.6(7) . . ?
C87 O30 C89 120.2(11) . . ?
C87 O30 Co5 110.9(7) . . ?
C89 O30 Co5 128.7(9) . . ?
C91 O31 Co6 127.1(8) . . ?
C91 O31 Co5 117.2(8) . . ?
Co6 O31 Co5 110.5(4) . . ?
N11 O32 Co8 117.2(9) . . ?
C96 O33 C98 119.8(12) . . ?
C96 O33 Co5 112.7(9) . . ?
C98 O33 Co5 127.1(9) . . ?
C100 O34 Co9 117.5(14) . . ?
C100 O34 Co8 127.4(14) . . ?
Co9 O34 Co8 109.5(6) . . ?
N12 O35 H35C 111.0 . . ?
C107 O36 C105 123(2) . . ?
C107 O36 Co9 126.1(18) . . ?
C105 O36 Co9 110.6(14) . . ?
C109 O37 Co9 120.2(10) . . ?
C109 O37 Co12 121.2(10) . . ?
Co9 O37 Co12 111.3(4) . . ?
N13 O38 H38A 109.3 . . ?
C114 O39 C116 119.7(15) . . ?
C114 O39 Co9 109.2(10) . . ?
C116 O39 Co9 131.1(12) . . ?
C118 O40 Co11 117.3(10) . . ?
C118 O40 Co10 128.2(10) . . ?
Co11 O40 Co10 111.7(5) . . ?
N14 O41 H41B 108.5 . . ?
C123 O42 C125 119.7(14) . . ?
C123 O42 Co11 111.9(10) . . ?
C125 O42 Co11 127.7(12) . . ?
C7 N1 O2 115.6(10) . . ?
C7 N1 Co3 126.5(9) . . ?
O2 N1 Co3 117.8(7) . . ?
C16 N2 O5 117.4(10) . . ?
C16 N2 Co1 127.9(9) . . ?
O5 N2 Co1 114.6(8) . . ?
C25 N3 O8 115.4(11) . . ?
C25 N3 Co1 129.6(10) . . ?
O8 N3 Co1 115.0(8) . . ?
C34 N4 O11 113.0(11) . . ?
C34 N4 Co3 125.4(10) . . ?
O11 N4 Co3 121.6(9) . . ?
C43 N5 O14 110.8(12) . . ?
C43 N5 Co13 125.5(11) . . ?
O14 N5 Co13 123.6(9) . . ?
C52 N6 O17 112.8(10) . . ?
C52 N6 Co2 129.1(9) . . ?
O17 N6 Co2 117.7(7) . . ?
C61 N7 O20 114.1(11) . . ?
C61 N7 Co2 133.3(10) . . ?
O20 N7 Co2 112.6(8) . . ?
C70 N8 O23 112.5(11) . . ?
C70 N8 Co4 129.0(10) . . ?
O23 N8 Co4 118.1(8) . . ?
C79 N9 O26 117.3(12) . . ?
C79 N9 Co4 130.6(11) . . ?
O26 N9 Co4 112.0(9) . . ?
C88 N10 O29 112.4(11) . . ?
C88 N10 Co7 124.1(10) . . ?
O29 N10 Co7 121.6(8) . . ?
C97 N11 O32 111.2(14) . . ?
C97 N11 Co6 125.4(12) . . ?
O32 N11 Co6 122.3(11) . . ?
C106 N12 O35 116(2) . . ?
C106 N12 Co8 127(2) . . ?
O35 N12 Co8 116.4(15) . . ?
C115 N13 O38 115.2(15) . . ?
C115 N13 Co12 123.9(13) . . ?
O38 N13 Co12 120.1(11) . . ?
C124 N14 O41 112.5(15) . . ?
C124 N14 Co10 131.2(12) . . ?
O41 N14 Co10 114.5(11) . . ?
O1 C1 C2 122.3(12) . . ?
O1 C1 C6 120.1(13) . . ?
C2 C1 C6 117.6(13) . . ?
C1 C2 C3 120.1(12) . . ?
C1 C2 C7 119.7(12) . . ?
C3 C2 C7 120.1(13) . . ?
C4 C3 C2 121.6(15) . . ?
C4 C3 H3A 119.1 . . ?
C2 C3 H3A 119.2 . . ?
C3 C4 C5 118.4(15) . . ?
C3 C4 H4A 120.2 . . ?
C5 C4 H4A 121.4 . . ?
C6 C5 C4 122.1(14) . . ?
C6 C5 H5A 119.9 . . ?
C4 C5 H5A 118.0 . . ?
O3 C6 C5 124.4(13) . . ?
O3 C6 C1 115.2(13) . . ?
C5 C6 C1 120.1(15) . . ?
N1 C7 C2 124.6(13) . . ?
N1 C7 H7A 117.7 . . ?
C2 C7 H7A 117.7 . . ?
C9 C8 O3 107.7(16) . . ?
C9 C8 H8A 108.9 . . ?
O3 C8 H8A 109.5 . . ?
C9 C8 H8B 111.0 . . ?
O3 C8 H8B 111.2 . . ?
H8A C8 H8B 108.4 . . ?
C8 C9 H9A 108.7 . . ?
C8 C9 H9B 110.7 . . ?
H9A C9 H9B 109.5 . . ?
C8 C9 H9C 109.0 . . ?
H9A C9 H9C 109.5 . . ?
H9B C9 H9C 109.5 . . ?
O4 C10 C11 125.5(12) . . ?
O4 C10 C15 116.6(13) . . ?
C11 C10 C15 117.9(14) . . ?
C12 C11 C10 118.4(13) . . ?
C12 C11 C16 121.4(14) . . ?
C10 C11 C16 119.4(13) . . ?
C13 C12 C11 122.2(15) . . ?
C13 C12 H12A 118.2 . . ?
C11 C12 H12A 119.5 . . ?
C12 C13 C14 121.2(15) . . ?
C12 C13 H13A 119.3 . . ?
C14 C13 H13A 119.5 . . ?
C13 C14 C15 120.2(15) . . ?
C13 C14 H14A 119.5 . . ?
C15 C14 H14A 120.2 . . ?
O6 C15 C14 126.8(13) . . ?
O6 C15 C10 112.8(13) . . ?
C14 C15 C10 120.0(15) . . ?
N2 C16 C11 126.5(12) . . ?
N2 C16 H16A 117.3 . . ?
C11 C16 H16A 116.3 . . ?
C18 C17 O6 109.2(15) . . ?
C18 C17 H17A 109.9 . . ?
O6 C17 H17A 110.8 . . ?
C18 C17 H17B 109.7 . . ?
O6 C17 H17B 109.1 . . ?
H17A C17 H17B 108.2 . . ?
C17 C18 H18A 109.4 . . ?
C17 C18 H18B 109.4 . . ?
H18A C18 H18B 109.5 . . ?
C17 C18 H18C 109.6 . . ?
H18A C18 H18C 109.5 . . ?
H18B C18 H18C 109.5 . . ?
O7 C19 C20 123.9(13) . . ?
O7 C19 C24 119.0(11) . . ?
C20 C19 C24 117.2(13) . . ?
C21 C20 C19 120.5(14) . . ?
C21 C20 C25 118.4(14) . . ?
C19 C20 C25 120.6(13) . . ?
C22 C21 C20 120.6(15) . . ?
C22 C21 H21A 120.1 . . ?
C20 C21 H21A 119.2 . . ?
C21 C22 C23 119.5(15) . . ?
C21 C22 H22A 118.8 . . ?
C23 C22 H22A 121.5 . . ?
C24 C23 C22 121.4(15) . . ?
C24 C23 H23A 119.6 . . ?
C22 C23 H23A 118.9 . . ?
C23 C24 O9 127.0(15) . . ?
C23 C24 C19 120.7(14) . . ?
O9 C24 C19 112.3(12) . . ?
N3 C25 C20 123.9(13) . . ?
N3 C25 H25A 117.9 . . ?
C20 C25 H25A 118.2 . . ?
O9 C26 C27 110.5(13) . . ?
O9 C26 H26A 110.4 . . ?
C27 C26 H26A 109.2 . . ?
O9 C26 H26B 109.6 . . ?
C27 C26 H26B 109.2 . . ?
H26A C26 H26B 108.0 . . ?
C26 C27 H27A 109.7 . . ?
C26 C27 H27B 109.4 . . ?
H27A C27 H27B 109.5 . . ?
C26 C27 H27C 109.3 . . ?
H27A C27 H27C 109.5 . . ?
H27B C27 H27C 109.5 . . ?
C33 C28 O10 119.0(13) . . ?
C33 C28 C29 120.4(14) . . ?
O10 C28 C29 120.6(13) . . ?
C30 C29 C28 119.5(14) . . ?
C30 C29 C34 119.3(13) . . ?
C28 C29 C34 120.9(13) . . ?
C31 C30 C29 121.3(15) . . ?
C31 C30 H30A 120.3 . . ?
C29 C30 H30A 118.4 . . ?
C30 C31 C32 119.6(17) . . ?
C30 C31 H31A 118.5 . . ?
C32 C31 H31A 121.9 . . ?
C33 C32 C31 120.0(16) . . ?
C33 C32 H32A 105.9 . . ?
C31 C32 H32A 105.0 . . ?
C33 C32 H32B 109.5 . . ?
C31 C32 H32B 108.6 . . ?
H32A C32 H32B 107.1 . . ?
O12 C33 C28 119.3(14) . . ?
O12 C33 C32 121.2(15) . . ?
C28 C33 C32 119.1(16) . . ?
N4 C34 C29 123.4(13) . . ?
N4 C34 H34A 118.4 . . ?
C29 C34 H34A 118.1 . . ?
O12 C35 C36 107.1(15) . . ?
O12 C35 H35A 110.7 . . ?
C36 C35 H35A 110.3 . . ?
O12 C35 H35B 109.7 . . ?
C36 C35 H35B 110.5 . . ?
H35A C35 H35B 108.5 . . ?
C35 C36 H36A 109.2 . . ?
C35 C36 H36B 109.5 . . ?
H36A C36 H36B 109.5 . . ?
C35 C36 H36C 109.7 . . ?
H36A C36 H36C 109.5 . . ?
H36B C36 H36C 109.5 . . ?
O13 C37 C38 126.7(14) . . ?
O13 C37 C42 115.8(15) . . ?
C38 C37 C42 117.5(15) . . ?
C39 C38 C37 118.0(16) . . ?
C39 C38 C43 120.7(17) . . ?
C37 C38 C43 121.2(14) . . ?
C40 C39 C38 123.8(19) . . ?
C40 C39 H39A 117.2 . . ?
C38 C39 H39A 119.0 . . ?
C39 C40 C41 118.9(17) . . ?
C39 C40 H40A 120.3 . . ?
C41 C40 H40A 120.7 . . ?
C42 C41 C40 119.9(18) . . ?
C42 C41 H41A 120.7 . . ?
C40 C41 H41A 119.4 . . ?
C41 C42 O15 125.7(16) . . ?
C41 C42 C37 121.7(17) . . ?
O15 C42 C37 112.5(15) . . ?
N5 C43 C38 126.9(15) . . ?
N5 C43 H43A 116.4 . . ?
C38 C43 H43A 116.8 . . ?
C45 C44 O15 110.4(15) . . ?
C45 C44 H44A 110.4 . . ?
O15 C44 H44A 110.4 . . ?
C45 C44 H44B 109.1 . . ?
O15 C44 H44B 108.4 . . ?
H44A C44 H44B 108.0 . . ?
C44 C45 H45A 108.8 . . ?
C44 C45 H45B 110.4 . . ?
H45A C45 H45B 109.5 . . ?
C44 C45 H45C 109.2 . . ?
H45A C45 H45C 109.5 . . ?
H45B C45 H45C 109.5 . . ?
O16 C46 C47 124.1(11) . . ?
O16 C46 C51 118.0(13) . . ?
C47 C46 C51 117.9(13) . . ?
C46 C47 C48 121.1(13) . . ?
C46 C47 C52 122.6(12) . . ?
C48 C47 C52 115.8(13) . . ?
C49 C48 C47 119.0(15) . . ?
C49 C48 H48A 120.1 . . ?
C47 C48 H48A 120.9 . . ?
C48 C49 C50 120.6(15) . . ?
C48 C49 H49A 119.2 . . ?
C50 C49 H49A 120.2 . . ?
C51 C50 C49 121.5(14) . . ?
C51 C50 H50A 119.4 . . ?
C49 C50 H50A 119.0 . . ?
C50 C51 O18 128.6(14) . . ?
C50 C51 C46 119.4(14) . . ?
O18 C51 C46 112.0(12) . . ?
N6 C52 C47 120.3(12) . . ?
N6 C52 H52A 120.2 . . ?
C47 C52 H52A 119.5 . . ?
C54 C53 O18 109.5(13) . . ?
C54 C53 H53A 110.1 . . ?
O18 C53 H53A 110.0 . . ?
C54 C53 H53B 109.1 . . ?
O18 C53 H53B 109.6 . . ?
H53A C53 H53B 108.5 . . ?
C53 C54 H54A 110.5 . . ?
C53 C54 H54B 108.2 . . ?
H54A C54 H54B 109.5 . . ?
C53 C54 H54C 109.7 . . ?
H54A C54 H54C 109.5 . . ?
H54B C54 H54C 109.5 . . ?
O19 C55 C56 124.2(13) . . ?
O19 C55 C60 117.8(13) . . ?
C56 C55 C60 118.0(14) . . ?
C55 C56 C57 120.8(13) . . ?
C55 C56 C61 123.3(13) . . ?
C57 C56 C61 115.6(15) . . ?
C56 C57 C58 118.1(15) . . ?
C56 C57 H57A 120.8 . . ?
C58 C57 H57A 121.1 . . ?
C59 C58 C57 122.3(15) . . ?
C59 C58 H58A 119.0 . . ?
C57 C58 H58A 118.6 . . ?
C60 C59 C58 119.8(15) . . ?
C60 C59 H59A 120.2 . . ?
C58 C59 H59A 119.9 . . ?
O21 C60 C59 124.2(13) . . ?
O21 C60 C55 114.7(13) . . ?
C59 C60 C55 121.0(15) . . ?
N7 C61 C56 121.8(13) . . ?
N7 C61 H61A 119.0 . . ?
C56 C61 H61A 119.2 . . ?
O21 C62 C63 111.1(14) . . ?
O21 C62 H62A 109.9 . . ?
C63 C62 H62A 111.2 . . ?
O21 C62 H62B 108.7 . . ?
C63 C62 H62B 107.8 . . ?
H62A C62 H62B 108.1 . . ?
C62 C63 H63A 109.9 . . ?
C62 C63 H63B 110.9 . . ?
H63A C63 H63B 109.5 . . ?
C62 C63 H63C 107.6 . . ?
H63A C63 H63C 109.5 . . ?
H63B C63 H63C 109.5 . . ?
O22 C64 C65 124.8(14) . . ?
O22 C64 C69 116.6(15) . . ?
C65 C64 C69 118.6(16) . . ?
C66 C65 C64 123.0(15) . . ?
C66 C65 C70 115.4(15) . . ?
C64 C65 C70 121.2(14) . . ?
C67 C66 C65 115.2(17) . . ?
C67 C66 H66A 122.4 . . ?
C65 C66 H66A 122.4 . . ?
C68 C67 C66 124.0(18) . . ?
C68 C67 H67A 117.2 . . ?
C66 C67 H67A 118.8 . . ?
C67 C68 C69 119.9(18) . . ?
C67 C68 H68A 121.0 . . ?
C69 C68 H68A 119.1 . . ?
O24 C69 C68 124.3(17) . . ?
O24 C69 C64 116.6(18) . . ?
C68 C69 C64 119.1(18) . . ?
N8 C70 C65 122.2(13) . . ?
N8 C70 H70A 119.1 . . ?
C65 C70 H70A 118.6 . . ?
C72 C71 O24 124(3) . . ?
C72 C71 H71A 117.9 . . ?
O24 C71 H71A 115.1 . . ?
C71 C72 H72A 105.9 . . ?
C71 C72 H72B 123.2 . . ?
H72A C72 H72B 109.5 . . ?
C71 C72 H72C 98.5 . . ?
H72A C72 H72C 109.5 . . ?
H72B C72 H72C 109.5 . . ?
O25 C73 C74 125.8(17) . . ?
O25 C73 C78 116.6(15) . . ?
C74 C73 C78 117.4(16) . . ?
C75 C74 C73 121.1(17) . . ?
C75 C74 C79 118.5(17) . . ?
C73 C74 C79 119.8(17) . . ?
C76 C75 C74 120.0(19) . . ?
C76 C75 H75A 121.3 . . ?
C74 C75 H75A 118.8 . . ?
C75 C76 C77 121(2) . . ?
C75 C76 H76A 118.9 . . ?
C77 C76 H76A 120.0 . . ?
C78 C77 C76 119.1(19) . . ?
C78 C77 H77A 121.1 . . ?
C76 C77 H77A 119.8 . . ?
C77 C78 O27 125.3(18) . . ?
C77 C78 C73 121.1(17) . . ?
O27 C78 C73 113.6(17) . . ?
N9 C79 C74 127.4(15) . . ?
N9 C79 H79A 117.0 . . ?
C74 C79 H79A 115.6 . . ?
C81 C80 O27 111.2(18) . . ?
C81 C80 H80A 110.3 . . ?
O27 C80 H80A 108.3 . . ?
C81 C80 H80B 107.9 . . ?
O27 C80 H80B 111.1 . . ?
H80A C80 H80B 108.2 . . ?
C80 C81 H81A 110.6 . . ?
C80 C81 H81B 107.7 . . ?
H81A C81 H81B 109.5 . . ?
C80 C81 H81C 110.2 . . ?
H81A C81 H81C 109.5 . . ?
H81B C81 H81C 109.5 . . ?
O28 C82 C87 118.0(13) . . ?
O28 C82 C83 122.6(13) . . ?
C87 C82 C83 119.5(13) . . ?
C84 C83 C82 116.7(14) . . ?
C84 C83 C88 118.1(14) . . ?
C82 C83 C88 125.3(12) . . ?
C85 C84 C83 122.0(16) . . ?
C85 C84 H84A 118.8 . . ?
C83 C84 H84A 119.1 . . ?
C84 C85 C86 122.2(17) . . ?
C84 C85 H85A 119.0 . . ?
C86 C85 H85A 118.8 . . ?
C87 C86 C85 116.9(17) . . ?
C87 C86 H86A 121.8 . . ?
C85 C86 H86A 121.3 . . ?
C86 C87 O30 123.0(14) . . ?
C86 C87 C82 122.7(15) . . ?
O30 C87 C82 114.3(13) . . ?
N10 C88 C83 125.6(12) . . ?
N10 C88 H88A 117.4 . . ?
C83 C88 H88A 117.0 . . ?
O30 C89 C90 114.5(15) . . ?
O30 C89 H89A 108.1 . . ?
C90 C89 H89A 107.3 . . ?
O30 C89 H89B 109.1 . . ?
C90 C89 H89B 110.1 . . ?
H89A C89 H89B 107.5 . . ?
C89 C90 H90A 109.3 . . ?
C89 C90 H90B 108.0 . . ?
H90A C90 H90B 109.5 . . ?
C89 C90 H90C 111.0 . . ?
H90A C90 H90C 109.5 . . ?
H90B C90 H90C 109.5 . . ?
O31 C91 C96 117.2(12) . . ?
O31 C91 C92 123.1(14) . . ?
C96 C91 C92 119.7(14) . . ?
C93 C92 C91 118.6(17) . . ?
C93 C92 C97 116.9(16) . . ?
C91 C92 C97 124.5(15) . . ?
C94 C93 C92 122.0(18) . . ?
C94 C93 H93A 120.4 . . ?
C92 C93 H93A 117.6 . . ?
C93 C94 C95 119.2(17) . . ?
C93 C94 H94A 120.0 . . ?
C95 C94 H94A 120.8 . . ?
C96 C95 C94 120.8(18) . . ?
C96 C95 H95A 118.8 . . ?
C94 C95 H95A 120.5 . . ?
C95 C96 O33 126.3(16) . . ?
C95 C96 C91 119.6(15) . . ?
O33 C96 C91 113.9(12) . . ?
N11 C97 C92 126.2(15) . . ?
N11 C97 H97A 117.4 . . ?
C92 C97 H97A 116.4 . . ?
O33 C98 C99 113.1(15) . . ?
O33 C98 H98A 108.2 . . ?
C99 C98 H98A 110.6 . . ?
O33 C98 H98B 108.8 . . ?
C99 C98 H98B 108.3 . . ?
H98A C98 H98B 107.7 . . ?
C98 C99 H99A 108.5 . . ?
C98 C99 H99B 108.7 . . ?
H99A C99 H99B 109.5 . . ?
C98 C99 H99C 111.2 . . ?
H99A C99 H99C 109.5 . . ?
H99B C99 H99C 109.5 . . ?
O34 C100 C105 119(2) . . ?
O34 C100 C101 124(2) . . ?
C105 C100 C101 116(2) . . ?
C102 C101 C106 121(3) . . ?
C102 C101 C100 118(2) . . ?
C106 C101 C100 121(3) . . ?
C103 C102 C101 123(3) . . ?
C103 C102 H10A 115.9 . . ?
C101 C102 H10A 120.9 . . ?
C102 C103 C104 120(3) . . ?
C102 C103 H10B 122.2 . . ?
C104 C103 H10B 117.5 . . ?
C105 C104 C103 117(3) . . ?
C105 C104 H10C 119.9 . . ?
C103 C104 H10C 123.4 . . ?
C104 C105 C100 126(3) . . ?
C104 C105 O36 121(3) . . ?
C100 C105 O36 113(2) . . ?
N12 C106 C101 129(3) . . ?
N12 C106 H10E 114.8 . . ?
C101 C106 H10E 115.7 . . ?
C108 C107 O36 108(2) . . ?
C108 C107 H10F 121.6 . . ?
O36 C107 H10F 110.8 . . ?
C108 C107 H10G 96.8 . . ?
O36 C107 H10G 110.0 . . ?
H10F C107 H10G 108.2 . . ?
C107 C108 H10H 96.0 . . ?
C107 C108 H10I 110.6 . . ?
H10H C108 H10I 109.5 . . ?
C107 C108 H10J 120.7 . . ?
H10H C108 H10J 109.5 . . ?
H10I C108 H10J 109.5 . . ?
O37 C109 C110 129.2(16) . . ?
O37 C109 C114 116.9(18) . . ?
C110 C109 C114 113.9(18) . . ?
C109 C110 C111 125(2) . . ?
C109 C110 C115 123.1(18) . . ?
C111 C110 C115 111.9(19) . . ?
C112 C111 C110 118(2) . . ?
C112 C111 H11A 120.3 . . ?
C110 C111 H11A 121.4 . . ?
C111 C112 C113 122(2) . . ?
C111 C112 H11B 120.0 . . ?
C113 C112 H11B 118.3 . . ?
C114 C113 C112 118(2) . . ?
C114 C113 H11C 121.4 . . ?
C112 C113 H11C 121.1 . . ?
C113 C114 O39 122(2) . . ?
C113 C114 C109 123.8(19) . . ?
O39 C114 C109 114.2(17) . . ?
N13 C115 C110 126.1(19) . . ?
N13 C115 H11D 116.9 . . ?
C110 C115 H11D 117.0 . . ?
C117 C116 O39 111.7(18) . . ?
C117 C116 H11E 110.8 . . ?
O39 C116 H11E 109.3 . . ?
C117 C116 H11F 108.1 . . ?
O39 C116 H11F 108.3 . . ?
H11E C116 H11F 108.6 . . ?
C116 C117 H11G 110.8 . . ?
C116 C117 H11H 110.4 . . ?
H11G C117 H11H 109.5 . . ?
C116 C117 H11I 107.2 . . ?
H11G C117 H11I 109.5 . . ?
H11H C117 H11I 109.5 . . ?
O40 C118 C119 124.2(16) . . ?
O40 C118 C123 116.9(17) . . ?
C119 C118 C123 118.9(19) . . ?
C118 C119 C120 121(2) . . ?
C118 C119 C124 126.8(17) . . ?
C120 C119 C124 113(2) . . ?
C121 C120 C119 115(2) . . ?
C121 C120 H12B 123.2 . . ?
C119 C120 H12B 122.2 . . ?
C122 C121 C120 124(3) . . ?
C122 C121 O47B 106(2) . 1_545 ?
C120 C121 O47B 116(3) . 1_545 ?
C122 C121 H12C 119.2 . . ?
C120 C121 H12C 117.1 . . ?
O47B C121 H12C 37.7 1_545 . ?
C121 C122 C123 121(3) . . ?
C121 C122 H12D 119.0 . . ?
C123 C122 H12D 120.2 . . ?
C122 C123 O42 124(2) . . ?
C122 C123 C118 121(2) . . ?
O42 C123 C118 115.0(17) . . ?
N14 C124 C119 121.1(17) . . ?
N14 C124 H12E 121.2 . . ?
C119 C124 H12E 117.7 . . ?
C126 C125 O42 111.1(15) . . ?
C126 C125 H12F 109.7 . . ?
O42 C125 H12F 109.4 . . ?
C126 C125 H12G 109.0 . . ?
O42 C125 H12G 109.5 . . ?
H12F C125 H12G 108.1 . . ?
C125 C126 H12H 109.8 . . ?
C125 C126 H12I 109.1 . . ?
H12H C126 H12I 109.5 . . ?
C125 C126 H12J 109.5 . . ?
H12H C126 H12J 109.5 . . ?
H12I C126 H12J 109.5 . . ?
O43 Cl1 O44 112.0(8) . . ?
O43 Cl1 O46 110.7(7) . . ?
O44 Cl1 O46 109.4(8) . . ?
O43 Cl1 O45 109.4(8) . . ?
O44 Cl1 O45 108.4(7) . . ?
O46 Cl1 O45 106.8(8) . . ?
O47A Cl2A O47A 180(2) 2 . ?
O47A Cl2A O49A 69.8(8) 2 . ?
O47A Cl2A O49A 110.2(8) . . ?
O47A Cl2A O49A 110.2(8) 2 2 ?
O47A Cl2A O49A 69.8(8) . 2 ?
O49A Cl2A O49A 180(3) . 2 ?
O47A Cl2A O50A 69.8(8) 2 . ?
O47A Cl2A O50A 110.2(8) . . ?
O49A Cl2A O50A 109.0(8) . . ?
O49A Cl2A O50A 71.0(8) 2 . ?
O47A Cl2A O50A 110.2(8) 2 2 ?
O47A Cl2A O50A 69.8(8) . 2 ?
O49A Cl2A O50A 71.0(8) . 2 ?
O49A Cl2A O50A 109.0(8) 2 2 ?
O50A Cl2A O50A 180(4) . 2 ?
O47A Cl2A O48A 69.8(8) 2 . ?
O47A Cl2A O48A 110.2(8) . . ?
O49A Cl2A O48A 108.6(8) . . ?
O49A Cl2A O48A 71.4(8) 2 . ?
O50A Cl2A O48A 108.6(8) . . ?
O50A Cl2A O48A 71.4(8) 2 . ?
O47A Cl2A O48A 110.2(8) 2 2 ?
O47A Cl2A O48A 69.8(8) . 2 ?
O49A Cl2A O48A 71.4(8) . 2 ?
O49A Cl2A O48A 108.6(8) 2 2 ?
O50A Cl2A O48A 71.4(8) . 2 ?
O50A Cl2A O48A 108.6(8) 2 2 ?
O48A Cl2A O48A 180(2) . 2 ?
Cl2A O47A O49A 55.6(6) . 2 ?
Cl2A O47A O48A 55.6(6) . 2 ?
O49A O47A O48A 91.1(10) 2 2 ?
Cl2A O47A O50A 55.5(6) . 2 ?
O49A O47A O50A 91.4(10) 2 2 ?
O48A O47A O50A 91.1(10) 2 2 ?
Cl2A O48A O47A 54.5(6) . 2 ?
Cl2A O48A O49A 54.2(6) . 2 ?
O47A O48A O49A 89.9(10) 2 2 ?
Cl2A O48A O50A 54.1(6) . 2 ?
O47A O48A O50A 89.9(10) 2 2 ?
O49A O48A O50A 88.3(10) 2 2 ?
Cl2A O49A O47A 54.6(6) . 2 ?
Cl2A O49A O50A 54.4(6) . 2 ?
O47A O49A O50A 90.4(10) 2 2 ?
Cl2A O49A O48A 54.4(6) . 2 ?
O47A O49A O48A 90.1(10) 2 2 ?
O50A O49A O48A 88.5(10) 2 2 ?
Cl2A O50A O47A 54.7(6) . 2 ?
Cl2A O50A O49A 54.6(6) . 2 ?
O47A O50A O49A 90.5(10) 2 2 ?
Cl2A O50A O48A 54.4(6) . 2 ?
O47A O50A O48A 90.2(10) 2 2 ?
O49A O50A O48A 88.6(10) 2 2 ?
O49B Cl2B O48B 112.6(9) . . ?
O49B Cl2B O50B 110.5(8) . . ?
O48B Cl2B O50B 109.5(8) . . ?
O49B Cl2B O47B 108.9(9) . . ?
O48B Cl2B O47B 106.8(8) . . ?
O50B Cl2B O47B 108.3(9) . . ?
Cl2B O47B C121 152(2) . 1_565 ?
O54 Cl3 O51 111.2(8) . . ?
O54 Cl3 O53 109.9(9) . . ?
O51 Cl3 O53 108.4(8) . . ?
O54 Cl3 O52 110.0(8) . . ?
O51 Cl3 O52 109.1(9) . . ?
O53 Cl3 O52 108.3(8) . . ?
O55 Cl4 O56 109.7(9) . . ?
O55 Cl4 O57 109.6(9) . . ?
O56 Cl4 O57 109.1(9) . . ?
O55 Cl4 O58 109.7(9) . . ?
O56 Cl4 O58 109.1(9) . . ?
O57 Cl4 O58 109.6(9) . . ?
H1WA O1W H1WB 109.5 . . ?

loop_
_geom_bond_atom_site_label_1
_geom_bond_atom_site_label_2
_geom_bond_distance
_geom_bond_site_symmetry_2
_geom_bond_publ_flag
Co1 N3 2.001(11) . ?
Co1 O2 2.025(7) . ?
Co1 N2 2.034(10) . ?
Co1 O11 2.046(8) . ?
Co1 O7 2.111(8) . ?
Co1 O4 2.141(8) . ?
Co2 O2 2.003(7) . ?
Co2 N7 2.013(11) . ?
Co2 N6 2.064(11) . ?
Co2 O5 2.080(7) . ?
Co2 O16 2.153(8) . ?
Co2 O19 2.195(8) . ?
Co3 N4 1.911(11) . ?
Co3 N1 1.941(10) . ?
Co3 O23 1.945(9) . ?
Co3 O17 1.953(8) . ?
Co3 O10 2.006(9) . ?
Co3 O1 2.017(8) . ?
Co4 O11 2.016(8) . ?
Co4 N9 2.048(11) . ?
Co4 N8 2.052(11) . ?
Co4 O8 2.061(9) . ?
Co4 O22 2.173(8) . ?
Co4 O25 2.222(9) . ?
Co5 O31 2.028(8) . ?
Co5 O28 2.028(8) . ?
Co5 O7 2.146(8) . ?
Co5 O33 2.159(9) . ?
Co5 O4 2.165(8) . ?
Co5 O30 2.195(9) . ?
Co6 O31 2.017(9) . ?
Co6 N11 2.059(13) . ?
Co6 O8 2.065(8) . ?
Co6 O26 2.086(9) . ?
Co6 O4 2.223(8) . ?
Co6 O6 2.281(10) . ?
Co7 O28 2.015(8) . ?
Co7 N10 2.057(10) . ?
Co7 O5 2.063(8) . ?
Co7 O20 2.084(8) . ?
Co7 O7 2.227(8) . ?
Co7 O9 2.247(9) . ?
Co8 O32 1.992(11) . ?
Co8 O26 2.050(9) . ?
Co8 O34 2.055(12) . ?
Co8 N12 2.111(18) . ?
Co8 O22 2.190(10) . ?
Co8 O24 2.275(12) . ?
Co9 O37 1.978(10) . ?
Co9 O34 2.026(11) . ?
Co9 O22 2.110(9) . ?
Co9 O36 2.173(13) . ?
Co9 O25 2.223(9) . ?
Co9 O39 2.275(10) . ?
Co10 O29 2.029(9) . ?
Co10 O20 2.051(9) . ?
Co10 O40 2.066(9) . ?
Co10 N14 2.079(14) . ?
Co10 O16 2.219(8) . ?
Co10 O18 2.318(9) . ?
Co11 O40 1.982(11) . ?
Co11 O13 2.005(9) . ?
Co11 O16 2.098(8) . ?
Co11 O42 2.155(11) . ?
Co11 O19 2.238(8) . ?
Co11 O15 2.253(10) . ?
Co12 O37 2.027(9) . ?
Co12 O23 2.059(9) . ?
Co12 N13 2.089(13) . ?
Co12 O25 2.117(9) . ?
Co12 O10 2.168(9) . ?
Co12 O27 2.184(11) . ?
Co13 N5 2.021(12) . ?
Co13 O13 2.047(9) . ?
Co13 O17 2.057(8) . ?
Co13 O19 2.095(9) . ?
Co13 O1 2.164(9) . ?
Co13 O21 2.168(9) . ?
O1 C1 1.321(14) . ?
O2 N1 1.400(11) . ?
O3 C6 1.347(16) . ?
O3 C8 1.428(16) . ?
O4 C10 1.351(14) . ?
O5 N2 1.372(11) . ?
O6 C15 1.372(16) . ?
O6 C17 1.484(15) . ?
O7 C19 1.358(14) . ?
O8 N3 1.379(12) . ?
O9 C24 1.401(16) . ?
O9 C26 1.432(16) . ?
O10 C28 1.363(15) . ?
O11 N4 1.363(11) . ?
O12 C33 1.362(17) . ?
O12 C35 1.414(16) . ?
O13 C37 1.348(15) . ?
O14 N5 1.388(13) . ?
O14 H14B 0.8200 . ?
O15 C42 1.397(17) . ?
O15 C44 1.472(19) . ?
O16 C46 1.355(15) . ?
O17 N6 1.392(11) . ?
O18 C51 1.350(14) . ?
O18 C53 1.490(15) . ?
O19 C55 1.333(15) . ?
O20 N7 1.404(12) . ?
O21 C60 1.351(16) . ?
O21 C62 1.448(15) . ?
O22 C64 1.335(16) . ?
O23 N8 1.382(12) . ?
O24 C69 1.351(18) . ?
O24 C71 1.425(19) . ?
O25 C73 1.363(16) . ?
O26 N9 1.386(13) . ?
O27 C78 1.386(18) . ?
O27 C80 1.495(18) . ?
O28 C82 1.338(14) . ?
O29 N10 1.385(12) . ?
O30 C87 1.377(15) . ?
O30 C89 1.413(15) . ?
O31 C91 1.337(14) . ?
O32 N11 1.378(15) . ?
O33 C96 1.387(15) . ?
O33 C98 1.452(16) . ?
O34 C100 1.31(2) . ?
O35 N12 1.39(2) . ?
O35 H35C 0.8200 . ?
O36 C107 1.39(3) . ?
O36 C105 1.46(2) . ?
O37 C109 1.353(19) . ?
O38 N13 1.377(15) . ?
O38 H38A 0.8200 . ?
O39 C114 1.417(18) . ?
O39 C116 1.439(18) . ?
O40 C118 1.344(18) . ?
O41 N14 1.382(14) . ?
O41 H41B 0.8200 . ?
O42 C123 1.35(2) . ?
O42 C125 1.442(17) . ?
N1 C7 1.263(14) . ?
N2 C16 1.288(15) . ?
N3 C25 1.278(15) . ?
N4 C34 1.331(16) . ?
N5 C43 1.268(16) . ?
N6 C52 1.283(14) . ?
N7 C61 1.302(15) . ?
N8 C70 1.300(15) . ?
N9 C79 1.287(16) . ?
N10 C88 1.267(15) . ?
N11 C97 1.267(18) . ?
N12 C106 1.21(2) . ?
N13 C115 1.304(19) . ?
N14 C124 1.281(19) . ?
C1 C2 1.411(17) . ?
C1 C6 1.425(17) . ?
C2 C3 1.416(17) . ?
C2 C7 1.427(16) . ?
C3 C4 1.356(18) . ?
C3 H3A 0.9300 . ?
C4 C5 1.41(2) . ?
C4 H4A 0.9300 . ?
C5 C6 1.373(19) . ?
C5 H5A 0.9300 . ?
C7 H7A 0.9300 . ?
C8 C9 1.39(2) . ?
C8 H8A 0.9700 . ?
C8 H8B 0.9700 . ?
C9 H9A 0.9600 . ?
C9 H9B 0.9600 . ?
C9 H9C 0.9600 . ?
C10 C11 1.436(18) . ?
C10 C15 1.453(17) . ?
C11 C12 1.380(17) . ?
C11 C16 1.442(18) . ?
C12 C13 1.363(19) . ?
C12 H12A 0.9300 . ?
C13 C14 1.38(2) . ?
C13 H13A 0.9300 . ?
C14 C15 1.373(19) . ?
C14 H14A 0.9300 . ?
C16 H16A 0.9300 . ?
C17 C18 1.46(2) . ?
C17 H17A 0.9700 . ?
C17 H17B 0.9700 . ?
C18 H18A 0.9600 . ?
C18 H18B 0.9600 . ?
C18 H18C 0.9600 . ?
C19 C20 1.400(17) . ?
C19 C24 1.420(17) . ?
C20 C21 1.380(18) . ?
C20 C25 1.469(17) . ?
C21 C22 1.36(2) . ?
C21 H21A 0.9300 . ?
C22 C23 1.38(2) . ?
C22 H22A 0.9300 . ?
C23 C24 1.338(18) . ?
C23 H23A 0.9300 . ?
C25 H25A 0.9300 . ?
C26 C27 1.48(2) . ?
C26 H26A 0.9700 . ?
C26 H26B 0.9700 . ?
C27 H27A 0.9600 . ?
C27 H27B 0.9600 . ?
C27 H27C 0.9600 . ?
C28 C33 1.358(18) . ?
C28 C29 1.382(17) . ?
C29 C30 1.382(17) . ?
C29 C34 1.465(18) . ?
C30 C31 1.317(18) . ?
C30 H30A 0.9300 . ?
C31 C32 1.41(2) . ?
C31 H31A 0.9300 . ?
C32 C33 1.38(2) . ?
C32 H32A 0.9700 . ?
C32 H32B 0.9700 . ?
C34 H34A 0.9300 . ?
C35 C36 1.48(2) . ?
C35 H35A 0.9700 . ?
C35 H35B 0.9700 . ?
C36 H36A 0.9600 . ?
C36 H36B 0.9600 . ?
C36 H36C 0.9600 . ?
C37 C38 1.401(19) . ?
C37 C42 1.435(19) . ?
C38 C39 1.379(19) . ?
C38 C43 1.454(19) . ?
C39 C40 1.35(2) . ?
C39 H39A 0.9300 . ?
C40 C41 1.39(2) . ?
C40 H40A 0.9300 . ?
C41 C42 1.35(2) . ?
C41 H41A 0.9300 . ?
C43 H43A 0.9300 . ?
C44 C45 1.43(2) . ?
C44 H44A 0.9700 . ?
C44 H44B 0.9700 . ?
C45 H45A 0.9600 . ?
C45 H45B 0.9600 . ?
C45 H45C 0.9600 . ?
C46 C47 1.387(17) . ?
C46 C51 1.454(17) . ?
C47 C48 1.412(17) . ?
C47 C52 1.474(17) . ?
C48 C49 1.362(19) . ?
C48 H48A 0.9300 . ?
C49 C50 1.401(19) . ?
C49 H49A 0.9300 . ?
C50 C51 1.343(18) . ?
C50 H50A 0.9300 . ?
C52 H52A 0.9300 . ?
C53 C54 1.491(19) . ?
C53 H53A 0.9700 . ?
C53 H53B 0.9700 . ?
C54 H54A 0.9600 . ?
C54 H54B 0.9600 . ?
C54 H54C 0.9600 . ?
C55 C56 1.409(18) . ?
C55 C60 1.447(18) . ?
C56 C57 1.409(18) . ?
C56 C61 1.447(17) . ?
C57 C58 1.410(19) . ?
C57 H57A 0.9300 . ?
C58 C59 1.379(19) . ?
C58 H58A 0.9300 . ?
C59 C60 1.364(18) . ?
C59 H59A 0.9300 . ?
C61 H61A 0.9300 . ?
C62 C63 1.50(2) . ?
C62 H62A 0.9700 . ?
C62 H62B 0.9700 . ?
C63 H63A 0.9600 . ?
C63 H63B 0.9600 . ?
C63 H63C 0.9600 . ?
C64 C65 1.419(19) . ?
C64 C69 1.41(2) . ?
C65 C66 1.403(19) . ?
C65 C70 1.457(18) . ?
C66 C67 1.40(2) . ?
C66 H66A 0.9300 . ?
C67 C68 1.38(2) . ?
C67 H67A 0.9300 . ?
C68 C69 1.40(2) . ?
C68 H68A 0.9300 . ?
C70 H70A 0.9300 . ?
C71 C72 1.15(3) . ?
C71 H71A 0.9300 . ?
C72 H72A 0.9600 . ?
C72 H72B 0.9600 . ?
C72 H72C 0.9600 . ?
C73 C74 1.392(19) . ?
C73 C78 1.43(2) . ?
C74 C75 1.37(2) . ?
C74 C79 1.44(2) . ?
C75 C76 1.37(2) . ?
C75 H75A 0.9300 . ?
C76 C77 1.39(2) . ?
C76 H76A 0.9300 . ?
C77 C78 1.36(2) . ?
C77 H77A 0.9300 . ?
C79 H79A 0.9300 . ?
C80 C81 1.44(3) . ?
C80 H80A 0.9700 . ?
C80 H80B 0.9700 . ?
C81 H81A 0.9600 . ?
C81 H81B 0.9600 . ?
C81 H81C 0.9600 . ?
C82 C87 1.395(18) . ?
C82 C83 1.422(18) . ?
C83 C84 1.403(18) . ?
C83 C88 1.469(18) . ?
C84 C85 1.34(2) . ?
C84 H84A 0.9300 . ?
C85 C86 1.41(2) . ?
C85 H85A 0.9300 . ?
C86 C87 1.365(19) . ?
C86 H86A 0.9300 . ?
C88 H88A 0.9300 . ?
C89 C90 1.45(2) . ?
C89 H89A 0.9700 . ?
C89 H89B 0.9700 . ?
C90 H90A 0.9600 . ?
C90 H90B 0.9600 . ?
C90 H90C 0.9600 . ?
C91 C96 1.408(17) . ?
C91 C92 1.421(19) . ?
C92 C93 1.35(2) . ?
C92 C97 1.47(2) . ?
C93 C94 1.36(2) . ?
C93 H93A 0.9300 . ?
C94 C95 1.42(2) . ?
C94 H94A 0.9300 . ?
C95 C96 1.323(19) . ?
C95 H95A 0.9300 . ?
C97 H97A 0.9300 . ?
C98 C99 1.46(2) . ?
C98 H98A 0.9700 . ?
C98 H98B 0.9700 . ?
C99 H99A 0.9600 . ?
C99 H99B 0.9600 . ?
C99 H99C 0.9600 . ?
C100 C105 1.39(3) . ?
C100 C101 1.43(3) . ?
C101 C102 1.42(3) . ?
C101 C106 1.41(3) . ?
C102 C103 1.34(3) . ?
C102 H10A 0.9300 . ?
C103 C104 1.42(3) . ?
C103 H10B 0.9300 . ?
C104 C105 1.36(3) . ?
C104 H10C 0.9300 . ?
C106 H10E 0.9300 . ?
C107 C108 1.41(4) . ?
C107 H10F 0.9700 . ?
C107 H10G 0.9700 . ?
C108 H10H 0.9600 . ?
C108 H10I 0.9600 . ?
C108 H10J 0.9600 . ?
C109 C110 1.38(2) . ?
C109 C114 1.41(2) . ?
C110 C111 1.39(2) . ?
C110 C115 1.41(2) . ?
C111 C112 1.35(2) . ?
C111 H11A 0.9300 . ?
C112 C113 1.40(3) . ?
C112 H11B 0.9300 . ?
C113 C114 1.38(2) . ?
C113 H11C 0.9300 . ?
C115 H11D 0.9300 . ?
C116 C117 1.43(3) . ?
C116 H11E 0.9700 . ?
C116 H11F 0.9700 . ?
C117 H11G 0.9600 . ?
C117 H11H 0.9600 . ?
C117 H11I 0.9600 . ?
C118 C119 1.37(2) . ?
C118 C123 1.40(2) . ?
C119 C120 1.47(2) . ?
C119 C124 1.46(2) . ?
C120 C121 1.40(3) . ?
C120 H12B 0.9300 . ?
C121 C122 1.33(3) . ?
C121 O47B 1.94(3) 1_545 ?
C121 H12C 0.9300 . ?
C122 C123 1.34(3) . ?
C122 H12D 0.9300 . ?
C124 H12E 0.9300 . ?
C125 C126 1.44(2) . ?
C125 H12F 0.9700 . ?
C125 H12G 0.9700 . ?
C126 H12H 0.9600 . ?
C126 H12I 0.9600 . ?
C126 H12J 0.9600 . ?
Cl1 O43 1.410(8) . ?
Cl1 O44 1.436(8) . ?
Cl1 O46 1.439(8) . ?
Cl1 O45 1.461(8) . ?
Cl2A O47A 1.425(9) 2 ?
Cl2A O47A 1.425(9) . ?
Cl2A O49A 1.442(9) . ?
Cl2A O49A 1.442(9) 2 ?
Cl2A O50A 1.439(9) . ?
Cl2A O50A 1.439(9) 2 ?
Cl2A O48A 1.445(9) . ?
Cl2A O48A 1.445(9) 2 ?
O47A O49A 1.64(2) 2 ?
O47A O48A 1.64(2) 2 ?
O47A O50A 1.64(2) 2 ?
O48A O47A 1.64(2) 2 ?
O48A O49A 1.68(2) 2 ?
O48A O50A 1.68(2) 2 ?
O49A O47A 1.64(2) 2 ?
O49A O50A 1.67(2) 2 ?
O49A O48A 1.68(2) 2 ?
O50A O47A 1.64(2) 2 ?
O50A O49A 1.67(2) 2 ?
O50A O48A 1.68(2) 2 ?
Cl2B O49B 1.415(9) . ?
Cl2B O48B 1.458(9) . ?
Cl2B O50B 1.431(9) . ?
Cl2B O47B 1.460(9) . ?
O47B C121 1.94(3) 1_565 ?
Cl3 O54 1.427(9) . ?
Cl3 O51 1.433(9) . ?
Cl3 O53 1.444(9) . ?
Cl3 O52 1.448(9) . ?
Cl4 O55 1.437(9) . ?
Cl4 O56 1.439(9) . ?
Cl4 O57 1.440(9) . ?
Cl4 O58 1.443(9) . ?
O1W H1WA 0.9600 . ?
O1W H1WB 0.9601 . ?
